data_7022549
loop_
_publ_author_name
'Crane, Angela K.'
'Patrick, Brian O.'
'MacLachlan, Mark J.'

_publ_section_title
;
 New metal-organic frameworks from triptycene: structural diversity from
 bulky bridges.
;
_journal_issue 22
_journal_name_full 'Dalton transactions (Cambridge, England : 2003)'
_journal_page_first 8026
_journal_page_last 8033
_journal_paper_doi 10.1039/c3dt00079f
_journal_volume 42
_journal_year 2013
_chemical_formula_sum 'C73 H52.25 N2.25 O15.25 Zn4'
_chemical_formula_weight 1466.40
_chemical_name_common TMOF-2b
_chemical_name_systematic
;
?
;
_space_group_crystal_system monoclinic
_space_group_IT_number 4
_space_group_name_Hall 'P 2yb'
_space_group_name_H-M_alt 'P 1 21 1'
_symmetry_space_group_name_Hall 'P 2yb'
_symmetry_space_group_name_H-M 'P 1 21 1'
_atom_sites_solution_hydrogens geom
_atom_sites_solution_primary direct
_atom_sites_solution_secondary difmap
_audit_creation_method SHELXL-2012
_cell_angle_alpha 90
_cell_angle_beta 113.845(3)
_cell_angle_gamma 90
_cell_formula_units_Z 4
_cell_length_a 23.310(2)
_cell_length_b 15.3407(15)
_cell_length_c 23.684(2)
_cell_measurement_reflns_used 9151
_cell_measurement_temperature 90(2)
_cell_measurement_theta_max 26.32
_cell_measurement_theta_min 2.30
_cell_volume 7746.3(12)
_computing_structure_refinement 'SHELXL-2012 (Sheldrick, 2012)'
_computing_structure_solution 'SHELXS-97 (Sheldrick, 2008)'
_diffrn_ambient_temperature 90(2)
_diffrn_measured_fraction_theta_full 1.000
_diffrn_measured_fraction_theta_max 0.993
_diffrn_measurement_device_type 'Bruker APEX DUO'
_diffrn_measurement_method 'area detector'
_diffrn_radiation_type MoK\a
_diffrn_radiation_wavelength 0.71073
_diffrn_reflns_av_R_equivalents 0.0723
_diffrn_reflns_av_unetI/netI 0.0710
_diffrn_reflns_Laue_measured_fraction_full 1.000
_diffrn_reflns_Laue_measured_fraction_max 0.993
_diffrn_reflns_limit_h_max 29
_diffrn_reflns_limit_h_min -29
_diffrn_reflns_limit_k_max 19
_diffrn_reflns_limit_k_min -19
_diffrn_reflns_limit_l_max 29
_diffrn_reflns_limit_l_min -29
_diffrn_reflns_number 119076
_diffrn_reflns_point_group_measured_fraction_full 1.000
_diffrn_reflns_point_group_measured_fraction_max 0.991
_diffrn_reflns_theta_full 25.242
_diffrn_reflns_theta_max 26.470
_diffrn_reflns_theta_min 1.588
_diffrn_source 'fine-focus sealed tube'
_exptl_absorpt_coefficient_mu 1.283
_exptl_absorpt_correction_T_max 0.975
_exptl_absorpt_correction_T_min 0.813
_exptl_absorpt_correction_type multi-scan
_exptl_absorpt_process_details 'SADABS (Sheldrick, 2008)'
_exptl_crystal_colour colourless
_exptl_crystal_density_diffrn 1.257
_exptl_crystal_density_method 'not measured'
_exptl_crystal_description plate
_exptl_crystal_F_000 2992
_exptl_crystal_size_max 0.150
_exptl_crystal_size_mid 0.110
_exptl_crystal_size_min 0.020
_refine_diff_density_max 2.189
_refine_diff_density_min -0.957
_refine_diff_density_rms 0.176
_refine_ls_abs_structure_details
;
Refined as an inversion twin.
;
_refine_ls_abs_structure_Flack 0.676(19)
_refine_ls_extinction_method none
_refine_ls_goodness_of_fit_ref 1.032
_refine_ls_hydrogen_treatment constr
_refine_ls_matrix_type full
_refine_ls_number_parameters 1915
_refine_ls_number_reflns 31729
_refine_ls_number_restraints 3502
_refine_ls_restrained_S_all 4.552
_refine_ls_R_factor_all 0.0946
_refine_ls_R_factor_gt 0.0750
_refine_ls_shift/su_max 0.012
_refine_ls_shift/su_mean 0.000
_refine_ls_structure_factor_coef Fsqd
_refine_ls_weighting_details
;
w=1/[\s^2^(Fo^2^)+(0.1440P)^2^+22.1271P]
where P=(Fo^2^+2Fc^2^)/3
;
_refine_ls_weighting_scheme calc
_refine_ls_wR_factor_gt 0.2051
_refine_ls_wR_factor_ref 0.2219
_reflns_Friedel_coverage 0.920
_reflns_Friedel_fraction_full 0.999
_reflns_Friedel_fraction_max 0.989
_reflns_number_gt 26110
_reflns_number_total 31729
_reflns_threshold_expression 'I > 2\s(I)'
_cod_data_source_file c3dt00079f.txt
_cod_data_source_block mo_mm157_0m
_cod_original_cell_volume 7746.2(13)
_cod_database_code 7022549
_shelx_space_group_comment
;
The symmetry employed for this shelxl refinement is uniquely defined
by the following loop, which should always be used as a source of
symmetry information in preference to the above space-group names.
They are only intended as comments.
;
_shelxl_version_number 2012-9

loop_
_space_group_symop_operation_xyz
'x, y, z'
'-x, y+1/2, -z'

loop_
_atom_site_label
_atom_site_type_symbol
_atom_site_fract_x
_atom_site_fract_y
_atom_site_fract_z
_atom_site_U_iso_or_equiv
_atom_site_adp_type
_atom_site_occupancy
_atom_site_site_symmetry_order
_atom_site_calc_flag
_atom_site_refinement_flags_posn
_atom_site_refinement_flags_adp
_atom_site_refinement_flags_occupancy
_atom_site_disorder_assembly
_atom_site_disorder_group
O25 O 0.3473(3) 0.7845(5) 0.5870(3) 0.0181(15) Uani 1 1 d . U . . .
O26 O 0.1646(3) 0.2896(5) 0.9070(3) 0.0178(14) Uani 1 1 d . U . . .
Zn1 Zn 0.34135(5) 0.82552(8) 0.50787(5) 0.0178(3) Uani 1 1 d . U . . .
Zn2 Zn 0.39112(5) 0.87092(8) 0.64768(5) 0.0161(2) Uani 1 1 d . U . . .
Zn3 Zn 0.83008(6) 0.79245(8) 1.00899(6) 0.0217(3) Uani 1 1 d D U . . .
Zn4 Zn 0.39979(5) 0.67299(8) 0.60785(5) 0.0172(3) Uani 1 1 d . U . . .
Zn5 Zn 0.24644(5) 0.26830(9) 0.90713(5) 0.0190(3) Uani 1 1 d D U . . .
Zn6 Zn 0.26504(6) 0.76562(9) 0.58576(6) 0.0228(3) Uani 1 1 d . U . . .
Zn7 Zn 0.11111(6) 0.19359(9) 0.86654(6) 0.0222(3) Uani 1 1 d . U . . .
Zn8 Zn 0.13276(6) 0.40010(9) 0.86300(6) 0.0252(3) Uani 1 1 d D U . . .
O27 O 0.2208(9) 0.4558(13) 0.9216(12) 0.150(10) Uani 1 1 d D U . . .
C133 C 0.2413(13) 0.4917(19) 0.9696(13) 0.172(15) Uani 1 1 d D U . . .
H133 H 0.2098 0.5040 0.9843 0.206 Uiso 1 1 calc R U . . .
N1 N 0.2969(9) 0.5189(14) 1.0080(11) 0.109(8) Uani 1 1 d D U . . .
C134 C 0.3522(15) 0.510(3) 0.9938(19) 0.19(2) Uani 1 1 d D U . . .
H13A H 0.3885 0.5364 1.0272 0.288 Uiso 1 1 calc R U . . .
H13B H 0.3447 0.5405 0.9550 0.288 Uiso 1 1 calc R U . . .
H13C H 0.3604 0.4486 0.9898 0.288 Uiso 1 1 calc R U . . .
C135 C 0.3111(15) 0.562(2) 1.0637(12) 0.130(12) Uani 1 1 d D U . . .
H13D H 0.3557 0.5772 1.0819 0.195 Uiso 1 1 calc R U . . .
H13E H 0.3016 0.5240 1.0920 0.195 Uiso 1 1 calc R U . . .
H13F H 0.2859 0.6154 1.0563 0.195 Uiso 1 1 calc R U . . .
O28 O 0.3312(6) 0.6185(7) 0.5215(4) 0.048(3) Uani 1 1 d D U . . .
C136 C 0.2777(12) 0.5923(17) 0.5026(14) 0.163(14) Uani 1 1 d D U . . .
H136 H 0.2477 0.6337 0.4780 0.195 Uiso 1 1 calc R U . . .
N2 N 0.2523(11) 0.5168(15) 0.5094(14) 0.173(13) Uani 1 1 d D U . . .
C137 C 0.3001(8) 0.4535(11) 0.5476(8) 0.057(4) Uani 1 1 d D U . . .
H13G H 0.2793 0.3999 0.5520 0.086 Uiso 1 1 calc R U . . .
H13H H 0.3239 0.4786 0.5885 0.086 Uiso 1 1 calc R U . . .
H13I H 0.3286 0.4399 0.5278 0.086 Uiso 1 1 calc R U . . .
C138 C 0.1914(14) 0.484(3) 0.493(2) 0.23(2) Uani 1 1 d D U . . .
H13J H 0.1940 0.4242 0.5092 0.338 Uiso 1 1 calc R U . . .
H13K H 0.1689 0.4834 0.4484 0.338 Uiso 1 1 calc R U . . .
H13L H 0.1690 0.5208 0.5115 0.338 Uiso 1 1 calc R U . . .
O29 O 0.4586(5) 0.5661(6) 0.6114(5) 0.044(2) Uani 1 1 d D U . . .
C139 C 0.4519(7) 0.5109(10) 0.5738(7) 0.052(4) Uani 1 1 d D U . . .
H139 H 0.4122 0.5096 0.5399 0.062 Uiso 1 1 calc R U . . .
N3 N 0.4926(5) 0.4515(7) 0.5731(5) 0.032(2) Uani 1 1 d D U . . .
C140 C 0.5580(7) 0.4483(11) 0.6166(7) 0.051(4) Uani 1 1 d D U . . .
H14A H 0.5787 0.3985 0.6068 0.076 Uiso 1 1 calc R U . . .
H14B H 0.5604 0.4421 0.6586 0.076 Uiso 1 1 calc R U . . .
H14C H 0.5791 0.5023 0.6135 0.076 Uiso 1 1 calc R U . . .
C141 C 0.4750(9) 0.3850(11) 0.5276(8) 0.071(6) Uani 1 1 d D U . . .
H14D H 0.5111 0.3472 0.5345 0.106 Uiso 1 1 calc R U . . .
H14E H 0.4608 0.4115 0.4865 0.106 Uiso 1 1 calc R U . . .
H14F H 0.4409 0.3503 0.5303 0.106 Uiso 1 1 calc R U . . .
O30A O 0.8117(9) 0.8812(13) 0.9454(6) 0.028(5) Uani 0.43(2) 1 d D U P A 1
C142 C 0.7797(6) 0.8758(11) 0.8913(5) 0.050(4) Uani 0.43(2) 1 d D U P A 1
H142 H 0.7671 0.8165 0.8848 0.060 Uiso 0.43(2) 1 calc R U P A 1
N4A N 0.7538(7) 0.9117(9) 0.8373(5) 0.062(4) Uani 0.43(2) 1 d D U P A 1
C143 C 0.7918(19) 0.995(2) 0.8420(19) 0.061(11) Uani 0.43(2) 1 d D U P A 1
H14G H 0.7746 1.0256 0.8024 0.091 Uiso 0.43(2) 1 calc R U P A 1
H14H H 0.8356 0.9794 0.8521 0.091 Uiso 0.43(2) 1 calc R U P A 1
H14I H 0.7893 1.0323 0.8744 0.091 Uiso 0.43(2) 1 calc R U P A 1
C144 C 0.7203(18) 0.885(2) 0.7776(10) 0.047(9) Uani 0.43(2) 1 d D U P A 1
H14J H 0.7092 0.9365 0.7504 0.071 Uiso 0.43(2) 1 calc R U P A 1
H14K H 0.6819 0.8559 0.7747 0.071 Uiso 0.43(2) 1 calc R U P A 1
H14L H 0.7457 0.8453 0.7652 0.071 Uiso 0.43(2) 1 calc R U P A 1
O30B O 0.7683(8) 0.8434(11) 0.9278(7) 0.035(5) Uani 0.57(2) 1 d D U P A 2
C145 C 0.7797(6) 0.8758(11) 0.8913(5) 0.050(4) Uani 0.57(2) 1 d D U P A 2
H145 H 0.8240 0.8778 0.9046 0.060 Uiso 0.57(2) 1 calc R U P A 2
N4B N 0.7538(7) 0.9117(9) 0.8373(5) 0.062(4) Uani 0.57(2) 1 d D U P A 2
C146 C 0.6856(12) 0.8808(19) 0.8039(14) 0.083(15) Uani 0.57(2) 1 d D U P A 2
H14M H 0.6666 0.9084 0.7632 0.125 Uiso 0.57(2) 1 calc R U P A 2
H14N H 0.6618 0.8969 0.8283 0.125 Uiso 0.57(2) 1 calc R U P A 2
H14O H 0.6848 0.8173 0.7990 0.125 Uiso 0.57(2) 1 calc R U P A 2
C147 C 0.769(2) 0.937(4) 0.7880(16) 0.123(17) Uani 0.57(2) 1 d D U P A 2
H14P H 0.7312 0.9619 0.7551 0.185 Uiso 0.57(2) 1 calc R U P A 2
H14Q H 0.7831 0.8867 0.7723 0.185 Uiso 0.57(2) 1 calc R U P A 2
H14R H 0.8018 0.9815 0.8023 0.185 Uiso 0.57(2) 1 calc R U P A 2
O13 O 0.4501(4) 0.7406(6) 0.5594(4) 0.0293(19) Uani 1 1 d . U . . .
O14 O 0.3831(4) 0.7640(6) 0.4619(4) 0.0283(17) Uani 1 1 d . U . . .
O15 O 0.4176(4) 0.9739(5) 0.6138(4) 0.0276(18) Uani 1 1 d . U . . .
O16 O 0.3743(4) 0.9453(5) 0.5126(3) 0.0250(17) Uani 1 1 d . U . . .
C67 C 0.4702(5) 0.6675(8) 0.4809(5) 0.023(2) Uani 1 1 d . U . . .
C68 C 0.5340(5) 0.6606(8) 0.5193(5) 0.026(2) Uani 1 1 d . U . . .
H68 H 0.5514 0.6966 0.5549 0.031 Uiso 1 1 calc R U . . .
C69 C 0.5723(6) 0.6019(8) 0.5062(6) 0.029(3) Uani 1 1 d . U . . .
H69 H 0.6151 0.5958 0.5337 0.035 Uiso 1 1 calc R U . . .
C70 C 0.4527(6) 1.0513(8) 0.5483(5) 0.026(2) Uani 1 1 d . U . . .
C71 C 0.5169(5) 1.0583(7) 0.5870(5) 0.023(2) Uani 1 1 d . U . . .
C72 C 0.4445(6) 0.6160(8) 0.4273(5) 0.026(2) Uani 1 1 d . U . . .
C73 C 0.3763(6) 0.6128(9) 0.3811(6) 0.032(3) Uani 1 1 d . U . . .
H73 H 0.3488 0.6540 0.3916 0.039 Uiso 1 1 calc R U . . .
C74 C 0.5532(5) 1.0042(8) 0.6456(5) 0.026(2) Uani 1 1 d . U . . .
H74 H 0.5259 0.9628 0.6561 0.031 Uiso 1 1 calc R U . . .
C75 C 0.3572(5) 0.5171(8) 0.3812(5) 0.026(2) Uani 1 1 d . U . . .
C76 C 0.6032(5) 0.9596(8) 0.6327(5) 0.026(2) Uani 1 1 d . U . . .
C77 C 0.6145(6) 0.8694(9) 0.6339(5) 0.032(3) Uani 1 1 d . U . . .
H77 H 0.5883 0.8301 0.6436 0.039 Uiso 1 1 calc R U . . .
C78 C 0.6624(7) 0.8382(10) 0.6215(6) 0.041(3) Uani 1 1 d . U . . .
H78 H 0.6693 0.7771 0.6223 0.049 Uiso 1 1 calc R U . . .
C79 C 0.7021(7) 0.8952(10) 0.6073(7) 0.046(3) Uani 1 1 d . U . . .
H79 H 0.7350 0.8726 0.5978 0.055 Uiso 1 1 calc R U . . .
C80 C 0.3072(6) 0.4858(10) 0.3927(6) 0.039(3) Uani 1 1 d . U . . .
H80 H 0.2796 0.5249 0.4004 0.047 Uiso 1 1 calc R U . . .
C81 C 0.3757(6) 0.6292(9) 0.3179(6) 0.034(3) Uani 1 1 d . U . . .
C82 C 0.5848(6) 1.0697(9) 0.6954(6) 0.032(3) Uani 1 1 d . U . . .
C83 C 0.5783(8) 1.0782(12) 0.7516(7) 0.049(4) Uani 1 1 d . U . . .
H83 H 0.5518 1.0403 0.7621 0.059 Uiso 1 1 calc R U . . .
C84 C 0.6134(9) 1.1467(13) 0.7927(8) 0.060(5) Uani 1 1 d . U . . .
H84 H 0.6107 1.1530 0.8315 0.072 Uiso 1 1 calc R U . . .
C85 C 0.6497(10) 1.2016(12) 0.7780(8) 0.065(5) Uani 1 1 d . U . . .
H85 H 0.6714 1.2463 0.8064 0.077 Uiso 1 1 calc R U . . .
C86 C 0.3434(7) 0.6954(10) 0.2774(7) 0.046(3) Uani 1 1 d . U . . .
H86 H 0.3175 0.7350 0.2873 0.055 Uiso 1 1 calc R U . . .
C87 C 0.4301(6) 0.7296(8) 0.5012(5) 0.026(2) Uani 1 1 d . U . . .
C88 C 0.4125(5) 0.9844(7) 0.5607(5) 0.022(2) Uani 1 1 d . U . . .
O17 O 0.0797(5) 0.1364(6) 0.9226(4) 0.038(2) Uani 1 1 d . U . . .
O18 O 0.8698(4) 0.6938(5) 0.9829(4) 0.0255(17) Uani 1 1 d . U . . .
C89 C -0.0587(6) 0.5805(7) 0.9949(6) 0.027(3) Uani 1 1 d . U . . .
C90 C -0.0375(5) 0.6094(7) 0.9519(5) 0.024(2) Uani 1 1 d . U . . .
H90 H -0.0505 0.6648 0.9332 0.029 Uiso 1 1 calc R U . . .
C91 C 0.0027(5) 0.5591(7) 0.9354(5) 0.023(2) Uani 1 1 d . U . . .
H91 H 0.0189 0.5822 0.9076 0.027 Uiso 1 1 calc R U . . .
C92 C 0.0196(5) 0.4765(8) 0.9584(5) 0.026(2) Uani 1 1 d . U . . .
C93 C -0.0051(6) 0.4418(8) 0.9981(6) 0.032(3) Uani 1 1 d . U . . .
C94 C -0.0435(6) 0.4938(8) 1.0169(7) 0.033(3) Uani 1 1 d . U . . .
C95 C -0.0673(8) 0.4483(10) 1.0600(8) 0.054(4) Uani 1 1 d . U . . .
H95 H -0.0938 0.4866 1.0739 0.065 Uiso 1 1 calc R U . . .
C96 C 0.0016(6) 0.3491(8) 1.0246(7) 0.034(3) Uani 1 1 d . U . . .
H96 H 0.0283 0.3109 1.0109 0.040 Uiso 1 1 calc R U . . .
C97 C -0.1036(8) 0.3673(11) 1.0218(9) 0.059(5) Uani 1 1 d . U . . .
C98 C -0.0671(7) 0.3152(10) 1.0026(8) 0.052(4) Uani 1 1 d . U . . .
C99 C -0.0922(8) 0.2424(11) 0.9693(11) 0.076(6) Uani 1 1 d . U . . .
H99 H -0.0667 0.2057 0.9568 0.091 Uiso 1 1 calc R U . . .
C100 C -0.1544(10) 0.2207(14) 0.9532(16) 0.114(10) Uani 1 1 d . U . . .
H100 H -0.1732 0.1719 0.9278 0.137 Uiso 1 1 calc R U . . .
C101 C -0.1897(10) 0.2771(17) 0.9777(15) 0.110(9) Uani 1 1 d . U . . .
H101 H -0.2312 0.2608 0.9711 0.132 Uiso 1 1 calc R U . . .
C102 C -0.1665(9) 0.3491(13) 1.0082(11) 0.074(6) Uani 1 1 d . U . . .
H102 H -0.1914 0.3872 1.0205 0.089 Uiso 1 1 calc R U . . .
C103 C -0.0100(9) 0.4135(10) 1.1127(7) 0.049(4) Uani 1 1 d . U . . .
C104 C 0.0280(7) 0.3603(8) 1.0944(7) 0.042(3) Uani 1 1 d . U . . .
C105 C 0.0838(8) 0.3243(10) 1.1364(7) 0.048(4) Uani 1 1 d . U . . .
H105 H 0.1088 0.2883 1.1227 0.057 Uiso 1 1 calc R U . . .
C106 C 0.1025(11) 0.3427(11) 1.2001(8) 0.070(6) Uani 1 1 d . U . . .
H106 H 0.1406 0.3201 1.2298 0.084 Uiso 1 1 calc R U . . .
C107 C 0.0648(12) 0.3932(11) 1.2177(8) 0.071(6) Uani 1 1 d . U . . .
H107 H 0.0766 0.4040 1.2605 0.086 Uiso 1 1 calc R U . . .
C108 C 0.0097(11) 0.4296(11) 1.1758(9) 0.064(5) Uani 1 1 d . U . . .
H108 H -0.0148 0.4657 1.1900 0.077 Uiso 1 1 calc R U . . .
C109 C 0.0921(5) 0.1406(7) 0.9789(6) 0.024(2) Uani 1 1 d . U . . .
O19A O 0.1031(8) 0.3754(12) 0.9858(8) 0.035(5) Uani 0.56(4) 1 d D U P B 7
C110 C 0.0682(5) 0.4292(8) 0.9422(6) 0.033(3) Uani 0.56(4) 1 d D U P B 7
O20A O 0.0824(13) 0.4602(16) 0.9006(11) 0.032(6) Uani 0.56(4) 1 d D U P B 7
O19B O 0.0802(12) 0.3491(12) 0.9528(13) 0.038(7) Uani 0.44(4) 1 d D U P B 8
C210 C 0.0682(5) 0.4292(8) 0.9422(6) 0.033(3) Uani 0.44(4) 1 d D U P B 8
O20B O 0.0933(17) 0.4735(17) 0.9131(15) 0.041(10) Uani 0.44(4) 1 d D U P B 8
O21 O 0.4696(4) 0.8390(6) 0.7152(4) 0.034(2) Uani 1 1 d . U . . .
O22 O 0.4708(3) 0.6980(6) 0.6923(4) 0.0271(18) Uani 1 1 d . U . . .
C111 C 0.5429(4) 0.7504(7) 0.7896(4) 0.021(2) Uani 1 1 d D U . . .
C112 C 0.5438(5) 0.8070(8) 0.8364(5) 0.028(3) Uani 1 1 d D U . . .
H112 H 0.5123 0.8505 0.8274 0.034 Uiso 1 1 calc R U . . .
C113 C 0.5899(5) 0.8003(9) 0.8956(5) 0.030(3) Uani 1 1 d D U . . .
H113 H 0.5885 0.8375 0.9271 0.036 Uiso 1 1 calc R U . . .
C114 C 0.6380(4) 0.7409(7) 0.9098(4) 0.021(2) Uani 1 1 d D U . . .
C115 C 0.6384(4) 0.6833(7) 0.8635(4) 0.019(2) Uani 1 1 d D U . . .
C116 C 0.5896(4) 0.6872(7) 0.8043(4) 0.019(2) Uani 1 1 d D U . . .
C117 C 0.5967(4) 0.6188(7) 0.7599(4) 0.017(2) Uani 1 1 d D U . . .
H117 H 0.5623 0.6211 0.7175 0.020 Uiso 1 1 calc R U . . .
C118 C 0.6877(5) 0.6119(7) 0.8700(5) 0.021(2) Uani 1 1 d D U . . .
H118 H 0.7222 0.6092 0.9122 0.025 Uiso 1 1 calc R U . . .
C119 C 0.6012(5) 0.5313(7) 0.7922(5) 0.019(2) Uani 1 1 d D U . . .
C120 C 0.6494(5) 0.5291(7) 0.8519(5) 0.024(2) Uani 1 1 d D U . . .
C121 C 0.6589(6) 0.4522(8) 0.8878(6) 0.034(3) Uani 1 1 d D U . . .
H121 H 0.6913 0.4491 0.9282 0.041 Uiso 1 1 calc R U . . .
C122 C 0.6203(6) 0.3826(9) 0.8629(6) 0.041(3) Uani 1 1 d D U . . .
H122 H 0.6270 0.3304 0.8864 0.049 Uiso 1 1 calc R U . . .
C123 C 0.5726(6) 0.3853(8) 0.8059(6) 0.039(3) Uani 1 1 d D U . . .
H123 H 0.5460 0.3360 0.7912 0.046 Uiso 1 1 calc R U . . .
C124 C 0.5623(5) 0.4580(8) 0.7692(6) 0.029(3) Uani 1 1 d D U . . .
H124 H 0.5295 0.4587 0.7290 0.035 Uiso 1 1 calc R U . . .
C125 C 0.6618(5) 0.6309(7) 0.7604(4) 0.0155(19) Uani 1 1 d D U . . .
C126 C 0.7111(4) 0.6287(7) 0.8197(5) 0.019(2) Uani 1 1 d D U . . .
C127 C 0.7730(5) 0.6380(8) 0.8273(5) 0.026(2) Uani 1 1 d D U . . .
H127 H 0.8058 0.6383 0.8675 0.031 Uiso 1 1 calc R U . . .
C128 C 0.7870(5) 0.6470(8) 0.7754(6) 0.029(3) Uani 1 1 d D U . . .
H128 H 0.8294 0.6506 0.7800 0.035 Uiso 1 1 calc R U . . .
C129 C 0.7373(5) 0.6508(8) 0.7159(5) 0.029(3) Uani 1 1 d D U . . .
H129 H 0.7462 0.6582 0.6804 0.034 Uiso 1 1 calc R U . . .
C130 C 0.6752(5) 0.6435(8) 0.7095(5) 0.026(2) Uani 1 1 d D U . . .
H130 H 0.6420 0.6473 0.6697 0.031 Uiso 1 1 calc R U . . .
C131 C 0.4896(4) 0.7623(7) 0.7262(4) 0.018(2) Uani 1 1 d D U . . .
O23 O 0.6789(3) 0.7750(6) 1.0167(3) 0.0290(19) Uani 1 1 d D U . . .
C132 C 0.6920(5) 0.7455(9) 0.9730(5) 0.029(3) Uani 1 1 d D U . . .
O24 O 0.7442(4) 0.7152(9) 0.9808(4) 0.055(3) Uani 1 1 d D U . . .
O9 O 0.3512(4) 0.6122(6) 0.6528(4) 0.034(2) Uani 1 1 d . U . . .
O10 O 0.2507(4) 0.6492(7) 0.6117(5) 0.044(3) Uani 1 1 d . U . . .
C45 C 0.2797(6) 0.5339(9) 0.6824(6) 0.034(3) Uani 1 1 d . U . . .
C46 C 0.2186(6) 0.5317(10) 0.6788(6) 0.043(4) Uani 1 1 d . U . . .
H46 H 0.1878 0.5679 0.6496 0.052 Uiso 1 1 calc R U . . .
C47 C 0.2018(6) 0.4802(12) 0.7151(7) 0.049(4) Uani 1 1 d . U . . .
H47 H 0.1598 0.4819 0.7118 0.059 Uiso 1 1 calc R U . . .
C48 C 0.2461(6) 0.4224(12) 0.7591(7) 0.051(4) Uani 1 1 d . U . . .
C49 C 0.3064(6) 0.4196(10) 0.7601(6) 0.043(4) Uani 1 1 d . U . . .
C50 C 0.3237(5) 0.4765(9) 0.7217(6) 0.036(3) Uani 1 1 d . U . . .
C51 C 0.3937(6) 0.4657(9) 0.7339(6) 0.036(3) Uani 1 1 d . U . . .
H51 H 0.4072 0.5062 0.7086 0.043 Uiso 1 1 calc R U . . .
C52 C 0.3604(6) 0.3586(11) 0.7997(7) 0.049(4) Uani 1 1 d . U . . .
H52 H 0.3476 0.3176 0.8253 0.059 Uiso 1 1 calc R U . . .
C53 C 0.4290(6) 0.4801(9) 0.8020(7) 0.039(3) Uani 1 1 d . U . . .
C54 C 0.4112(6) 0.4231(12) 0.8392(7) 0.048(4) Uani 1 1 d . U . . .
C55 C 0.4390(7) 0.4299(15) 0.9048(7) 0.059(5) Uani 1 1 d . U . . .
H55 H 0.4283 0.3914 0.9305 0.070 Uiso 1 1 calc R U . . .
C56 C 0.4817(8) 0.4948(16) 0.9284(9) 0.071(6) Uani 1 1 d . U . . .
H56 H 0.5010 0.5009 0.9720 0.086 Uiso 1 1 calc R U . . .
C57 C 0.4985(8) 0.5509(15) 0.8943(10) 0.069(5) Uani 1 1 d . U . . .
H57 H 0.5288 0.5945 0.9146 0.082 Uiso 1 1 calc R U . . .
C58 C 0.4727(7) 0.5473(12) 0.8297(8) 0.050(4) Uani 1 1 d . U . . .
H58 H 0.4841 0.5880 0.8058 0.060 Uiso 1 1 calc R U . . .
C59 C 0.4009(6) 0.3702(10) 0.7206(7) 0.044(3) Uani 1 1 d . U . . .
C60 C 0.3829(7) 0.3128(11) 0.7581(8) 0.054(4) Uani 1 1 d . U . . .
C61 C 0.3893(10) 0.2213(12) 0.7510(13) 0.081(7) Uani 1 1 d . U . . .
H61 H 0.3781 0.1811 0.7753 0.097 Uiso 1 1 calc R U . . .
C62 C 0.4116(11) 0.1914(14) 0.7092(14) 0.095(8) Uani 1 1 d . U . . .
H62 H 0.4148 0.1303 0.7045 0.114 Uiso 1 1 calc R U . . .
C63 C 0.4297(11) 0.2479(15) 0.6739(12) 0.085(7) Uani 1 1 d . U . . .
H63 H 0.4464 0.2259 0.6462 0.102 Uiso 1 1 calc R U . . .
C64 C 0.4230(8) 0.3389(12) 0.6794(9) 0.059(4) Uani 1 1 d . U . . .
H64 H 0.4340 0.3781 0.6543 0.071 Uiso 1 1 calc R U . . .
C65 C 0.2963(6) 0.6028(8) 0.6456(5) 0.027(2) Uani 1 1 d . U . . .
O11A O 0.2701(11) 0.347(3) 0.8515(16) 0.056(11) Uani 0.46(4) 1 d D U P B 3
C66A C 0.2258(7) 0.3789(13) 0.8048(8) 0.062(5) Uani 0.46(4) 1 d D U P B 3
O12A O 0.1686(7) 0.3645(18) 0.7936(8) 0.033(7) Uani 0.46(4) 1 d D U P B 3
O11B O 0.2607(11) 0.3236(14) 0.8401(9) 0.028(6) Uani 0.54(4) 1 d D U P B 4
C66B C 0.2258(7) 0.3789(13) 0.8048(8) 0.062(5) Uani 0.54(4) 1 d D U P B 4
O12B O 0.1765(10) 0.4170(19) 0.8071(11) 0.054(7) Uani 0.54(4) 1 d D U P B 4
O5 O 0.0492(4) 0.3642(7) 0.7944(4) 0.043(2) Uani 1 1 d . U . . .
O6 O 0.0373(4) 0.2227(7) 0.7922(4) 0.040(2) Uani 1 1 d . U . . .
O7 O 0.1974(5) 0.7913(8) 0.5056(5) 0.058(3) Uani 1 1 d . U . . .
O8 O 0.2545(4) 0.8411(7) 0.4485(4) 0.038(2) Uani 1 1 d . U . . .
C23 C 0.0386(7) 0.8074(11) 0.2849(7) 0.053(5) Uani 1 1 d . U . . .
C24 C 0.0454(7) 0.7539(13) 0.3358(7) 0.059(5) Uani 1 1 d . U . . .
H24 H 0.0140 0.7120 0.3323 0.071 Uiso 1 1 calc R U . . .
C25 C 0.0982(6) 0.7626(11) 0.3914(6) 0.045(4) Uani 1 1 d . U . . .
H25 H 0.1021 0.7269 0.4256 0.054 Uiso 1 1 calc R U . . .
C26 C 0.1451(7) 0.8226(11) 0.3976(7) 0.046(4) Uani 1 1 d . U . . .
C27 C 0.1370(7) 0.8759(11) 0.3465(7) 0.055(5) Uani 1 1 d . U . . .
C28 C 0.0847(6) 0.8688(11) 0.2901(7) 0.052(4) Uani 1 1 d . U . . .
C29 C 0.0820(6) 0.9380(10) 0.2419(6) 0.041(3) Uani 1 1 d . U . . .
H29 H 0.0431 0.9339 0.2029 0.049 Uiso 1 1 calc R U . . .
C30 C 0.1831(8) 0.9476(13) 0.3449(9) 0.069(6) Uani 1 1 d . U . . .
H30 H 0.2220 0.9523 0.3838 0.083 Uiso 1 1 calc R U . . .
C31 C 0.1424(6) 0.9248(10) 0.2316(8) 0.047(4) Uani 1 1 d . U . . .
C32 C 0.1954(6) 0.9301(10) 0.2876(9) 0.055(5) Uani 1 1 d . U . . .
C33 C 0.2546(7) 0.9227(11) 0.2881(10) 0.054(4) Uani 1 1 d . U . . .
H33 H 0.2910 0.9264 0.3256 0.065 Uiso 1 1 calc R U . . .
C34 C 0.2588(7) 0.9107(10) 0.2368(10) 0.055(4) Uani 1 1 d . U . . .
H34 H 0.2998 0.9059 0.2378 0.066 Uiso 1 1 calc R U . . .
C35 C 0.2062(9) 0.9037(11) 0.1761(11) 0.068(5) Uani 1 1 d . U . . .
H35 H 0.2139 0.8943 0.1401 0.081 Uiso 1 1 calc R U . . .
C36 C 0.1433(7) 0.9109(10) 0.1716(10) 0.056(4) Uani 1 1 d . U . . .
H36 H 0.1069 0.9071 0.1341 0.068 Uiso 1 1 calc R U . . .
C37 C 0.0891(7) 1.0255(10) 0.2737(6) 0.044(4) Uani 1 1 d . U . . .
C38 C 0.1439(8) 1.0291(12) 0.3285(8) 0.057(5) Uani 1 1 d . U . . .
C39 C 0.1549(10) 1.1131(15) 0.3615(8) 0.068(6) Uani 1 1 d . U . . .
H39 H 0.1904 1.1189 0.3995 0.082 Uiso 1 1 calc R U . . .
C40 C 0.1180(14) 1.1786(15) 0.3404(11) 0.086(6) Uani 1 1 d . U . . .
H40 H 0.1278 1.2327 0.3617 0.103 Uiso 1 1 calc R U . . .
C41 C 0.0620(12) 1.1703(15) 0.2845(11) 0.081(6) Uani 1 1 d . U . . .
H41 H 0.0340 1.2181 0.2700 0.097 Uiso 1 1 calc R U . . .
C42 C 0.0494(9) 1.0948(12) 0.2532(8) 0.056(4) Uani 1 1 d . U . . .
H42 H 0.0125 1.0896 0.2162 0.067 Uiso 1 1 calc R U . . .
C43 C 0.0210(5) 0.2967(10) 0.7725(5) 0.032(3) Uani 1 1 d . U . . .
C44 C 0.2046(6) 0.8206(11) 0.4561(6) 0.047(4) Uani 1 1 d . U . . .
O1 O 0.1477(4) 1.0990(6) 0.8355(4) 0.037(2) Uani 1 1 d . U . . .
O2 O 0.2469(4) 1.1451(7) 0.8791(4) 0.042(2) Uani 1 1 d . U . . .
O3 O 0.2496(5) 0.8465(10) 0.6439(5) 0.062(3) Uani 1 1 d . U . . .
O4 O 0.3396(5) 0.9169(7) 0.6879(5) 0.042(2) Uani 1 1 d . U . . .
C1A C 0.2250(5) 1.0338(11) 0.8077(6) 0.046(3) Uani 0.421(8) 1 d D U P C 5
C2A C 0.1829(6) 0.9815(14) 0.7613(8) 0.081(6) Uani 0.421(8) 1 d D U P C 5
H2A H 0.1404 0.9783 0.7561 0.097 Uiso 0.421(8) 1 calc R U P C 5
C3A C 0.2028(7) 0.9336(15) 0.7222(8) 0.083(6) Uani 0.421(8) 1 d D U P C 5
H3A H 0.1739 0.8970 0.6914 0.099 Uiso 0.421(8) 1 calc R U P C 5
C4A C 0.2643(5) 0.9392(12) 0.7280(6) 0.052(4) Uani 0.421(8) 1 d D U P C 5
C5A C 0.3088(7) 0.9737(17) 0.7838(8) 0.093(6) Uani 0.421(8) 1 d D U P C 5
C6A C 0.2885(7) 1.0148(17) 0.8246(8) 0.095(6) Uani 0.421(8) 1 d D U P C 5
C7A C 0.3390(10) 1.0129(15) 0.8946(9) 0.035(7) Uani 0.421(8) 1 d D U P C 5
H7A H 0.3237 1.0439 0.9230 0.041 Uiso 0.421(8) 1 calc R U P C 5
C8A C 0.3781(9) 0.9330(14) 0.8222(10) 0.033(6) Uani 0.421(8) 1 d D U P C 5
H8A H 0.3938 0.9015 0.7943 0.039 Uiso 0.421(8) 1 calc R U P C 5
C9A C 0.3947(10) 1.0600(15) 0.8893(11) 0.032(7) Uani 0.421(8) 1 d D U P C 5
C10A C 0.4160(9) 1.0153(14) 0.8486(10) 0.021(5) Uani 0.421(8) 1 d D U P C 5
C11A C 0.4781(15) 1.039(2) 0.8481(15) 0.052(8) Uani 0.421(8) 1 d D U P C 5
H11A H 0.5025 1.0016 0.8346 0.062 Uiso 0.421(8) 1 calc R U P C 5
C12A C 0.4949(16) 1.122(2) 0.8701(18) 0.071(12) Uani 0.421(8) 1 d D U P C 5
H12A H 0.5245 1.1516 0.8588 0.085 Uiso 0.421(8) 1 calc R U P C 5
C13A C 0.4718(12) 1.166(2) 0.9072(13) 0.052(10) Uani 0.421(8) 1 d D U P C 5
H13M H 0.4916 1.2193 0.9254 0.062 Uiso 0.421(8) 1 calc R U P C 5
C14A C 0.4221(11) 1.1383(16) 0.9198(11) 0.034(7) Uani 0.421(8) 1 d D U P C 5
H14V H 0.4076 1.1688 0.9464 0.041 Uiso 0.421(8) 1 calc R U P C 5
C15A C 0.3628(12) 0.9218(15) 0.9175(10) 0.031(6) Uani 0.421(8) 1 d D U P C 5
C16A C 0.3851(12) 0.8779(15) 0.8776(10) 0.028(6) Uani 0.421(8) 1 d D U P C 5
C17A C 0.4149(12) 0.7972(16) 0.8947(11) 0.029(6) Uani 0.421(8) 1 d D U P C 5
H17A H 0.4326 0.7689 0.8699 0.034 Uiso 0.421(8) 1 calc R U P C 5
C18A C 0.4177(15) 0.759(2) 0.9497(12) 0.043(8) Uani 0.421(8) 1 d D U P C 5
H18A H 0.4347 0.7021 0.9606 0.051 Uiso 0.421(8) 1 calc R U P C 5
C19A C 0.396(2) 0.803(2) 0.9886(14) 0.058(10) Uani 0.421(8) 1 d D U P C 5
H19A H 0.4040 0.7808 1.0284 0.070 Uiso 0.421(8) 1 calc R U P C 5
C20A C 0.362(2) 0.8815(19) 0.9692(13) 0.055(10) Uani 0.421(8) 1 d D U P C 5
H20A H 0.3394 0.9056 0.9909 0.066 Uiso 0.421(8) 1 calc R U P C 5
C21A C 0.2047(6) 1.0959(8) 0.8451(5) 0.031(3) Uani 0.421(8) 1 d D U P C 5
C22A C 0.2865(6) 0.8972(10) 0.6834(6) 0.038(3) Uani 0.421(8) 1 d . U P C 5
C1B C 0.2250(5) 1.0338(11) 0.8077(6) 0.046(3) Uani 0.579(8) 1 d D U P C 6
C2B C 0.2885(7) 1.0148(17) 0.8246(8) 0.095(6) Uani 0.579(8) 1 d D U P C 6
H2B H 0.3182 1.0303 0.8646 0.114 Uiso 0.579(8) 1 calc R U P C 6
C3B C 0.3088(7) 0.9737(17) 0.7838(8) 0.093(6) Uani 0.579(8) 1 d D U P C 6
H3B H 0.3523 0.9687 0.7934 0.112 Uiso 0.579(8) 1 calc R U P C 6
C4B C 0.2643(5) 0.9392(12) 0.7280(6) 0.052(4) Uani 0.579(8) 1 d D U P C 6
C5B C 0.2028(7) 0.9336(15) 0.7222(8) 0.083(6) Uani 0.579(8) 1 d D U P C 6
C6B C 0.1829(6) 0.9815(14) 0.7613(8) 0.081(6) Uani 0.579(8) 1 d D U P C 6
C7B C 0.1231(10) 0.9399(16) 0.7677(10) 0.068(8) Uani 0.579(8) 1 d D U P C 6
H7B H 0.1103 0.9738 0.7968 0.082 Uiso 0.579(8) 1 calc R U P C 6
C8B C 0.1553(10) 0.8519(16) 0.6934(10) 0.068(8) Uani 0.579(8) 1 d D U P C 6
H8B H 0.1671 0.8174 0.6639 0.082 Uiso 0.579(8) 1 calc R U P C 6
C9B C 0.0739(12) 0.945(2) 0.7015(10) 0.089(10) Uani 0.579(8) 1 d D U P C 6
C10B C 0.0935(12) 0.898(2) 0.6610(10) 0.084(10) Uani 0.579(8) 1 d D U P C 6
C11B C 0.0551(19) 0.903(3) 0.5948(12) 0.109(14) Uani 0.579(8) 1 d D U P C 6
H11B H 0.0586 0.8643 0.5653 0.130 Uiso 0.579(8) 1 calc R U P C 6
C12B C 0.014(3) 0.971(4) 0.5799(18) 0.144(17) Uani 0.579(8) 1 d D U P C 6
H12B H -0.0041 0.9872 0.5376 0.173 Uiso 0.579(8) 1 calc R U P C 6
C13B C -0.006(2) 1.019(3) 0.6180(14) 0.129(17) Uani 0.579(8) 1 d D U P C 6
H13N H -0.0392 1.0600 0.6016 0.155 Uiso 0.579(8) 1 calc R U P C 6
C14B C 0.0241(17) 1.006(3) 0.6797(13) 0.093(12) Uani 0.579(8) 1 d D U P C 6
H14W H 0.0120 1.0379 0.7077 0.112 Uiso 0.579(8) 1 calc R U P C 6
C15B C 0.1272(16) 0.8428(16) 0.7815(12) 0.075(9) Uani 0.579(8) 1 d D U P C 6
C16B C 0.1457(15) 0.7936(16) 0.7408(13) 0.074(9) Uani 0.579(8) 1 d D U P C 6
C17B C 0.1461(19) 0.7039(16) 0.7457(15) 0.079(10) Uani 0.579(8) 1 d D U P C 6
H17B H 0.1548 0.6694 0.7168 0.095 Uiso 0.579(8) 1 calc R U P C 6
C18B C 0.134(2) 0.6618(18) 0.7934(16) 0.094(12) Uani 0.579(8) 1 d D U P C 6
H18B H 0.1372 0.6003 0.7982 0.113 Uiso 0.579(8) 1 calc R U P C 6
C19B C 0.116(2) 0.711(2) 0.8323(15) 0.105(14) Uani 0.579(8) 1 d D U P C 6
H19B H 0.1049 0.6841 0.8622 0.126 Uiso 0.579(8) 1 calc R U P C 6
C20B C 0.1162(16) 0.801(2) 0.8274(14) 0.083(10) Uani 0.579(8) 1 d D U P C 6
H20B H 0.1082 0.8348 0.8569 0.099 Uiso 0.579(8) 1 calc R U P C 6
C21B C 0.2047(6) 1.0959(8) 0.8451(5) 0.031(3) Uani 0.579(8) 1 d D U P C 6
C22B C 0.2865(6) 0.8972(10) 0.6834(6) 0.038(3) Uani 0.579(8) 1 d . U P C 6
O31 O 0.8437(15) 0.078(2) 0.6527(14) 0.143(15) Uani 0.63(2) 1 d D U P D 6
C148 C 0.8757(14) 0.0948(16) 0.7045(12) 0.063(8) Uani 0.63(2) 1 d D U P D 6
H148 H 0.9159 0.0681 0.7202 0.076 Uiso 0.63(2) 1 calc R U P D 6
N5 N 0.8644(10) 0.1455(15) 0.7448(10) 0.071(8) Uani 0.63(2) 1 d D U P D 6
C149 C 0.8005(13) 0.178(2) 0.719(2) 0.15(2) Uani 0.63(2) 1 d D U P D 6
H14S H 0.7941 0.2174 0.7484 0.220 Uiso 0.63(2) 1 calc R U P D 6
H14T H 0.7711 0.1294 0.7094 0.220 Uiso 0.63(2) 1 calc R U P D 6
H14U H 0.7931 0.2105 0.6806 0.220 Uiso 0.63(2) 1 calc R U P D 6
C150 C 0.9055(14) 0.164(2) 0.8058(12) 0.088(12) Uani 0.63(2) 1 d D U P D 6
H15A H 0.8856 0.2047 0.8240 0.132 Uiso 0.63(2) 1 calc R U P D 6
H15B H 0.9441 0.1898 0.8062 0.132 Uiso 0.63(2) 1 calc R U P D 6
H15C H 0.9157 0.1097 0.8299 0.132 Uiso 0.63(2) 1 calc R U P D 6

loop_
_atom_site_aniso_label
_atom_site_aniso_U_11
_atom_site_aniso_U_22
_atom_site_aniso_U_33
_atom_site_aniso_U_23
_atom_site_aniso_U_13
_atom_site_aniso_U_12
O25 0.018(3) 0.023(4) 0.015(3) 0.000(3) 0.009(3) -0.002(3)
O26 0.014(3) 0.018(4) 0.017(3) -0.002(3) 0.002(3) 0.003(3)
Zn1 0.0148(5) 0.0258(6) 0.0106(5) 0.0011(5) 0.0027(4) 0.0000(5)
Zn2 0.0155(5) 0.0192(6) 0.0116(5) -0.0002(4) 0.0034(4) 0.0014(5)
Zn3 0.0297(7) 0.0188(6) 0.0243(6) -0.0004(5) 0.0188(5) 0.0009(5)
Zn4 0.0192(6) 0.0186(6) 0.0115(5) -0.0010(4) 0.0038(4) -0.0017(5)
Zn5 0.0102(5) 0.0304(7) 0.0165(5) 0.0059(5) 0.0056(4) 0.0047(5)
Zn6 0.0212(6) 0.0269(6) 0.0210(6) 0.0007(5) 0.0092(5) 0.0004(5)
Zn7 0.0183(6) 0.0272(7) 0.0218(6) -0.0051(5) 0.0088(5) -0.0010(5)
Zn8 0.0147(6) 0.0323(7) 0.0238(6) -0.0023(5) 0.0029(5) 0.0065(5)
O27 0.089(13) 0.092(13) 0.23(3) -0.067(15) 0.023(15) -0.051(11)
C133 0.13(2) 0.14(3) 0.21(3) -0.04(2) 0.02(2) -0.05(2)
N1 0.069(12) 0.094(14) 0.15(2) -0.056(14) 0.032(13) -0.046(11)
C134 0.14(3) 0.18(4) 0.26(5) 0.13(4) 0.08(3) 0.01(3)
C135 0.12(2) 0.13(3) 0.12(2) 0.00(2) 0.02(2) -0.03(2)
O28 0.078(8) 0.044(6) 0.026(5) -0.015(4) 0.024(5) -0.034(6)
C136 0.15(3) 0.12(2) 0.18(3) 0.03(2) 0.02(2) -0.04(2)
N2 0.16(3) 0.12(2) 0.20(3) -0.01(2) 0.03(2) -0.07(2)
C137 0.061(10) 0.046(9) 0.061(10) 0.004(8) 0.020(8) -0.009(8)
C138 0.17(4) 0.27(5) 0.27(5) -0.16(4) 0.12(4) -0.15(4)
O29 0.071(7) 0.029(5) 0.044(6) -0.007(4) 0.036(5) 0.003(5)
C139 0.053(9) 0.057(10) 0.047(9) -0.010(8) 0.023(7) -0.018(8)
N3 0.037(6) 0.025(5) 0.035(5) -0.004(4) 0.017(5) 0.006(4)
C140 0.049(9) 0.044(9) 0.046(8) -0.008(7) 0.004(7) -0.002(7)
C141 0.067(11) 0.046(10) 0.069(12) -0.014(9) -0.005(9) -0.003(9)
O30A 0.036(11) 0.029(10) 0.015(8) 0.006(7) 0.004(7) -0.009(9)
C142 0.044(7) 0.083(10) 0.026(6) 0.008(7) 0.018(6) 0.034(7)
N4A 0.096(10) 0.064(8) 0.035(6) 0.026(6) 0.036(7) 0.037(8)
C143 0.08(2) 0.038(17) 0.09(2) 0.009(15) 0.052(17) -0.013(15)
C144 0.06(2) 0.05(2) 0.024(15) 0.023(14) 0.011(14) 0.001(17)
O30B 0.034(9) 0.036(9) 0.026(8) 0.003(7) 0.004(7) -0.002(7)
C145 0.044(7) 0.083(10) 0.026(6) 0.008(7) 0.018(6) 0.034(7)
N4B 0.096(10) 0.064(8) 0.035(6) 0.026(6) 0.036(7) 0.037(8)
C146 0.11(3) 0.028(14) 0.048(18) -0.001(13) -0.038(18) -0.013(16)
C147 0.11(3) 0.21(4) 0.07(2) 0.05(3) 0.06(2) 0.02(3)
O13 0.030(4) 0.039(5) 0.026(4) -0.010(4) 0.019(4) -0.009(4)
O14 0.037(5) 0.026(4) 0.031(4) 0.001(4) 0.023(4) 0.003(4)
O15 0.036(5) 0.026(4) 0.019(4) 0.000(3) 0.010(3) -0.010(4)
O16 0.027(4) 0.027(4) 0.018(4) -0.002(3) 0.006(3) 0.000(3)
C67 0.021(5) 0.025(6) 0.026(5) -0.007(5) 0.010(4) -0.005(4)
C68 0.028(6) 0.021(6) 0.028(6) -0.010(5) 0.011(5) -0.008(5)
C69 0.024(6) 0.032(7) 0.030(6) -0.008(5) 0.008(5) -0.002(5)
C70 0.031(6) 0.022(6) 0.019(5) 0.004(4) 0.002(5) 0.000(5)
C71 0.026(6) 0.019(5) 0.023(5) 0.004(4) 0.009(5) 0.003(4)
C72 0.026(6) 0.028(6) 0.020(5) -0.006(5) 0.006(5) -0.005(5)
C73 0.030(6) 0.033(7) 0.031(6) -0.012(5) 0.008(5) 0.004(5)
C74 0.026(6) 0.028(6) 0.020(5) 0.014(5) 0.005(4) 0.000(5)
C75 0.021(5) 0.024(6) 0.028(6) -0.008(5) 0.004(4) -0.002(4)
C76 0.027(6) 0.028(6) 0.015(5) 0.008(4) 0.001(4) 0.006(5)
C77 0.032(6) 0.034(7) 0.028(6) 0.012(5) 0.009(5) 0.006(6)
C78 0.052(8) 0.035(7) 0.034(7) 0.021(6) 0.016(6) 0.019(6)
C79 0.043(8) 0.044(8) 0.050(8) 0.006(7) 0.018(7) 0.016(7)
C80 0.033(7) 0.046(8) 0.036(7) -0.017(6) 0.011(6) -0.006(6)
C81 0.036(7) 0.027(6) 0.032(6) 0.002(5) 0.007(5) 0.000(5)
C82 0.030(6) 0.036(7) 0.026(6) 0.009(5) 0.006(5) 0.005(5)
C83 0.050(9) 0.066(10) 0.030(7) -0.009(7) 0.014(6) 0.005(8)
C84 0.073(11) 0.068(11) 0.040(8) -0.011(8) 0.025(8) 0.012(9)
C85 0.086(13) 0.052(10) 0.051(9) -0.025(8) 0.021(9) -0.020(10)
C86 0.036(7) 0.042(8) 0.047(8) 0.011(7) 0.005(6) 0.011(6)
C87 0.033(6) 0.025(6) 0.025(6) 0.004(5) 0.017(5) 0.000(5)
C88 0.014(5) 0.020(5) 0.028(6) 0.002(4) 0.003(4) 0.003(4)
O17 0.051(6) 0.044(5) 0.034(5) -0.020(4) 0.033(4) -0.029(5)
O18 0.028(4) 0.021(4) 0.032(4) 0.004(3) 0.016(3) 0.009(3)
C89 0.043(7) 0.014(5) 0.033(6) 0.008(5) 0.025(5) 0.016(5)
C90 0.023(5) 0.019(5) 0.030(6) 0.005(5) 0.011(5) 0.005(4)
C91 0.024(5) 0.024(6) 0.018(5) -0.006(4) 0.006(4) -0.001(5)
C92 0.021(5) 0.037(7) 0.022(5) -0.003(5) 0.011(4) 0.004(5)
C93 0.028(6) 0.026(6) 0.037(6) 0.001(5) 0.007(5) 0.007(5)
C94 0.037(7) 0.022(6) 0.053(8) 0.015(6) 0.030(6) 0.010(5)
C95 0.077(10) 0.037(8) 0.083(11) 0.029(8) 0.067(9) 0.034(7)
C96 0.030(6) 0.019(6) 0.054(8) 0.004(5) 0.019(6) 0.002(5)
C97 0.043(8) 0.046(9) 0.098(12) 0.040(9) 0.039(8) 0.017(7)
C98 0.028(7) 0.042(9) 0.071(10) 0.012(7) 0.005(7) 0.007(6)
C99 0.033(8) 0.035(9) 0.122(16) 0.014(10) -0.006(9) 0.005(7)
C100 0.050(11) 0.047(11) 0.22(3) 0.046(15) 0.027(15) -0.007(9)
C101 0.046(11) 0.077(15) 0.19(2) 0.055(16) 0.035(13) -0.008(11)
C102 0.056(10) 0.050(10) 0.123(16) 0.051(11) 0.045(11) 0.019(8)
C103 0.082(11) 0.030(7) 0.053(8) 0.016(6) 0.047(8) 0.000(7)
C104 0.056(8) 0.014(6) 0.059(8) 0.008(6) 0.028(7) 0.001(6)
C105 0.071(10) 0.030(7) 0.036(7) 0.006(6) 0.015(7) 0.003(7)
C106 0.121(16) 0.035(9) 0.046(9) 0.011(7) 0.025(10) 0.014(9)
C107 0.140(17) 0.041(9) 0.042(9) 0.014(7) 0.046(10) 0.015(11)
C108 0.109(15) 0.036(8) 0.071(11) 0.007(8) 0.060(11) 0.011(9)
C109 0.029(6) 0.020(5) 0.033(6) -0.001(5) 0.022(5) -0.007(5)
O19A 0.031(8) 0.047(9) 0.020(8) -0.013(7) 0.005(6) 0.010(7)
C110 0.022(5) 0.037(7) 0.037(7) -0.005(5) 0.010(5) 0.012(5)
O20A 0.048(11) 0.026(8) 0.031(9) -0.010(7) 0.026(8) 0.015(8)
O19B 0.036(10) 0.045(11) 0.038(12) 0.000(8) 0.022(9) 0.019(8)
C210 0.022(5) 0.037(7) 0.037(7) -0.005(5) 0.010(5) 0.012(5)
O20B 0.037(12) 0.041(13) 0.044(14) -0.015(10) 0.015(10) -0.006(9)
O21 0.027(4) 0.026(5) 0.035(5) 0.003(4) -0.004(4) 0.005(4)
O22 0.016(4) 0.038(5) 0.021(4) -0.002(4) 0.001(3) 0.003(3)
C111 0.014(5) 0.032(6) 0.013(5) -0.004(4) 0.000(4) -0.003(4)
C112 0.016(5) 0.046(7) 0.017(5) -0.010(5) 0.001(4) 0.010(5)
C113 0.016(5) 0.047(7) 0.024(5) -0.010(5) 0.004(4) 0.009(5)
C114 0.013(5) 0.031(6) 0.015(5) -0.009(4) 0.001(4) -0.001(4)
C115 0.014(4) 0.027(6) 0.016(5) -0.004(4) 0.007(4) -0.003(4)
C116 0.012(4) 0.026(6) 0.015(4) -0.003(4) 0.003(4) 0.000(4)
C117 0.010(4) 0.024(5) 0.013(4) -0.004(4) 0.002(4) 0.003(4)
C118 0.016(5) 0.024(5) 0.019(5) -0.001(4) 0.002(4) 0.003(4)
C119 0.015(5) 0.021(5) 0.018(5) -0.004(4) 0.005(4) -0.004(4)
C120 0.016(5) 0.030(6) 0.025(5) -0.004(5) 0.008(4) 0.002(4)
C121 0.024(6) 0.031(7) 0.041(7) 0.012(6) 0.006(5) 0.010(5)
C122 0.036(7) 0.034(7) 0.042(7) 0.009(6) 0.004(6) 0.001(6)
C123 0.037(7) 0.023(6) 0.052(8) -0.001(6) 0.014(6) -0.006(5)
C124 0.020(5) 0.028(6) 0.035(6) -0.001(5) 0.006(5) 0.001(5)
C125 0.018(5) 0.016(5) 0.017(5) -0.006(4) 0.012(4) -0.001(4)
C126 0.012(5) 0.020(5) 0.021(5) -0.005(4) 0.004(4) 0.002(4)
C127 0.016(5) 0.027(6) 0.035(6) -0.004(5) 0.010(5) -0.003(4)
C128 0.027(6) 0.028(6) 0.045(7) -0.002(5) 0.027(5) 0.001(5)
C129 0.032(6) 0.028(6) 0.031(6) -0.003(5) 0.017(5) -0.006(5)
C130 0.031(6) 0.028(6) 0.021(5) 0.000(5) 0.013(5) 0.003(5)
C131 0.015(4) 0.023(5) 0.017(5) -0.001(4) 0.008(4) -0.003(4)
O23 0.015(4) 0.046(5) 0.023(4) -0.011(4) 0.004(3) 0.008(4)
C132 0.012(5) 0.050(8) 0.022(5) -0.002(5) 0.002(4) 0.012(5)
O24 0.014(4) 0.106(9) 0.032(5) -0.041(6) -0.004(4) 0.013(5)
O9 0.029(5) 0.042(5) 0.035(5) 0.015(4) 0.017(4) -0.005(4)
O10 0.022(4) 0.057(6) 0.045(5) 0.028(5) 0.006(4) -0.002(4)
C45 0.029(6) 0.045(8) 0.029(6) 0.017(6) 0.011(5) 0.001(6)
C46 0.022(6) 0.057(9) 0.037(7) 0.028(7) -0.001(5) 0.003(6)
C47 0.018(6) 0.079(11) 0.051(8) 0.027(8) 0.014(6) 0.002(7)
C48 0.021(6) 0.079(11) 0.042(7) 0.035(8) 0.002(5) -0.010(7)
C49 0.027(6) 0.054(9) 0.041(7) 0.036(7) 0.007(5) 0.001(6)
C50 0.013(5) 0.044(7) 0.047(7) 0.022(6) 0.009(5) -0.002(5)
C51 0.023(6) 0.038(7) 0.043(7) 0.014(6) 0.010(5) -0.004(5)
C52 0.030(7) 0.056(9) 0.050(8) 0.028(7) 0.004(6) -0.007(6)
C53 0.028(6) 0.040(7) 0.057(8) 0.010(6) 0.024(6) 0.001(6)
C54 0.020(6) 0.066(10) 0.054(8) 0.023(8) 0.011(6) 0.004(6)
C55 0.027(7) 0.111(15) 0.042(8) 0.017(9) 0.018(6) 0.004(8)
C56 0.037(9) 0.119(17) 0.061(11) -0.019(11) 0.023(8) 0.003(10)
C57 0.043(9) 0.094(14) 0.077(12) -0.033(11) 0.032(9) -0.018(9)
C58 0.037(8) 0.058(10) 0.066(10) -0.017(8) 0.032(7) -0.011(7)
C59 0.027(6) 0.041(8) 0.051(8) 0.008(7) 0.003(6) -0.004(6)
C60 0.041(8) 0.043(9) 0.062(9) 0.022(7) 0.003(7) -0.008(7)
C61 0.069(12) 0.034(10) 0.122(18) 0.010(10) 0.021(12) -0.005(9)
C62 0.079(14) 0.038(11) 0.16(2) -0.005(13) 0.035(14) -0.012(10)
C63 0.076(13) 0.061(13) 0.096(15) -0.019(12) 0.012(12) -0.008(11)
C64 0.044(9) 0.051(10) 0.068(11) 0.001(8) 0.009(8) -0.004(7)
C65 0.028(6) 0.027(6) 0.020(5) 0.011(5) 0.004(5) -0.001(5)
O11A 0.022(11) 0.08(2) 0.042(15) 0.029(17) -0.009(10) -0.014(14)
C66A 0.023(6) 0.096(11) 0.057(8) 0.046(8) 0.004(6) -0.020(7)
O12A 0.009(8) 0.047(12) 0.037(9) 0.016(8) 0.003(6) -0.008(7)
O11B 0.036(11) 0.024(9) 0.023(9) 0.007(8) 0.013(8) -0.018(8)
C66B 0.023(6) 0.096(11) 0.057(8) 0.046(8) 0.004(6) -0.020(7)
O12B 0.038(9) 0.066(12) 0.061(10) 0.034(9) 0.024(8) -0.005(8)
O5 0.026(5) 0.056(6) 0.031(5) 0.002(5) -0.006(4) 0.003(5)
O6 0.020(4) 0.050(6) 0.035(5) -0.014(4) -0.004(4) 0.004(4)
O7 0.035(6) 0.067(7) 0.051(6) 0.009(6) -0.003(5) 0.005(5)
O8 0.022(4) 0.053(6) 0.029(4) 0.009(4) 0.001(3) 0.001(4)
C23 0.031(7) 0.060(10) 0.039(7) 0.031(7) -0.017(6) -0.022(7)
C24 0.039(8) 0.077(12) 0.043(8) 0.027(8) -0.002(7) -0.021(8)
C25 0.033(7) 0.061(9) 0.038(7) 0.007(7) 0.010(6) -0.020(7)
C26 0.034(7) 0.063(9) 0.035(7) 0.007(7) 0.005(6) -0.007(7)
C27 0.034(7) 0.053(9) 0.049(8) 0.028(7) -0.014(6) -0.018(7)
C28 0.022(6) 0.062(9) 0.045(8) 0.033(7) -0.015(6) -0.016(6)
C29 0.022(6) 0.055(8) 0.030(6) 0.022(6) -0.005(5) -0.012(6)
C30 0.043(9) 0.073(12) 0.057(10) 0.026(9) -0.017(8) -0.031(8)
C31 0.022(6) 0.038(8) 0.075(10) 0.019(7) 0.015(6) -0.005(5)
C32 0.019(6) 0.032(7) 0.085(12) 0.021(8) -0.006(7) -0.006(5)
C33 0.034(8) 0.044(9) 0.083(12) 0.019(8) 0.021(8) 0.001(6)
C34 0.030(7) 0.028(7) 0.095(13) 0.006(8) 0.015(8) -0.006(6)
C35 0.075(12) 0.029(8) 0.124(16) 0.007(9) 0.066(12) -0.007(8)
C36 0.039(8) 0.031(7) 0.113(14) 0.013(8) 0.045(9) 0.004(6)
C37 0.048(8) 0.051(9) 0.028(7) 0.015(6) 0.011(6) -0.017(7)
C38 0.043(8) 0.064(10) 0.055(9) 0.023(8) 0.011(7) -0.024(8)
C39 0.077(12) 0.091(14) 0.033(8) 0.001(9) 0.020(8) -0.044(11)
C40 0.136(19) 0.056(12) 0.088(14) 0.008(11) 0.067(14) -0.007(13)
C41 0.091(15) 0.066(13) 0.090(14) 0.004(12) 0.041(12) -0.006(11)
C42 0.059(10) 0.056(10) 0.057(10) 0.005(8) 0.029(8) -0.007(8)
C43 0.013(5) 0.054(8) 0.021(5) -0.012(6) -0.002(4) 0.011(5)
C44 0.028(7) 0.067(10) 0.031(7) 0.021(7) -0.002(5) -0.013(7)
O1 0.041(5) 0.037(5) 0.042(5) -0.007(4) 0.027(4) 0.005(4)
O2 0.035(5) 0.049(6) 0.039(5) -0.014(5) 0.011(4) 0.016(4)
O3 0.037(6) 0.105(10) 0.056(6) -0.025(7) 0.029(5) -0.005(6)
O4 0.042(5) 0.046(6) 0.047(5) -0.014(5) 0.029(4) 0.005(4)
C1A 0.034(7) 0.066(9) 0.043(7) -0.011(7) 0.021(6) 0.009(6)
C2A 0.032(7) 0.138(14) 0.066(10) -0.048(10) 0.014(7) 0.015(9)
C3A 0.044(8) 0.140(14) 0.057(9) -0.052(10) 0.013(7) 0.005(9)
C4A 0.052(8) 0.079(10) 0.044(7) -0.011(7) 0.040(7) 0.017(8)
C5A 0.055(9) 0.135(14) 0.095(11) -0.069(11) 0.035(9) 0.000(10)
C6A 0.052(9) 0.140(14) 0.095(12) -0.067(11) 0.030(9) 0.010(10)
C7A 0.044(15) 0.045(16) 0.018(12) -0.015(11) 0.016(11) -0.001(13)
C8A 0.033(13) 0.038(14) 0.034(13) 0.014(12) 0.021(11) 0.029(12)
C9A 0.032(14) 0.040(15) 0.020(12) -0.010(11) 0.007(11) 0.018(12)
C10A 0.012(9) 0.033(10) 0.021(9) 0.003(8) 0.009(7) 0.009(8)
C11A 0.085(14) 0.055(14) 0.037(12) -0.009(10) 0.047(11) -0.025(11)
C12A 0.041(19) 0.10(3) 0.07(2) 0.00(2) 0.016(17) 0.03(2)
C13A 0.034(15) 0.09(2) 0.019(13) -0.021(15) -0.004(11) 0.029(17)
C14A 0.023(10) 0.039(11) 0.019(10) 0.014(9) -0.012(8) 0.009(9)
C15A 0.027(10) 0.048(12) 0.027(10) 0.001(9) 0.021(8) 0.012(9)
C16A 0.026(12) 0.042(15) 0.023(12) 0.004(11) 0.019(10) 0.012(12)
C17A 0.017(12) 0.043(15) 0.024(12) 0.008(12) 0.007(10) 0.016(11)
C18A 0.040(16) 0.057(19) 0.030(14) 0.014(14) 0.013(12) 0.035(15)
C19A 0.08(2) 0.06(2) 0.042(17) 0.017(16) 0.034(17) 0.040(19)
C20A 0.12(3) 0.032(16) 0.031(15) 0.009(13) 0.046(16) 0.040(18)
C21A 0.035(6) 0.034(6) 0.026(6) 0.001(5) 0.013(5) 0.012(5)
C22A 0.035(6) 0.046(6) 0.039(6) -0.011(5) 0.021(5) 0.003(5)
C1B 0.034(7) 0.066(9) 0.043(7) -0.011(7) 0.021(6) 0.009(6)
C2B 0.052(9) 0.140(14) 0.095(12) -0.067(11) 0.030(9) 0.010(10)
C3B 0.055(9) 0.135(14) 0.095(11) -0.069(11) 0.035(9) 0.000(10)
C4B 0.052(8) 0.079(10) 0.044(7) -0.011(7) 0.040(7) 0.017(8)
C5B 0.044(8) 0.140(14) 0.057(9) -0.052(10) 0.013(7) 0.005(9)
C6B 0.032(7) 0.138(14) 0.066(10) -0.048(10) 0.014(7) 0.015(9)
C7B 0.048(14) 0.12(2) 0.043(13) -0.030(15) 0.023(11) 0.008(15)
C8B 0.042(13) 0.12(2) 0.054(14) -0.008(15) 0.028(11) -0.010(15)
C9B 0.067(18) 0.17(3) 0.045(15) -0.018(18) 0.035(14) 0.00(2)
C10B 0.058(16) 0.14(3) 0.057(16) -0.032(18) 0.031(14) 0.004(18)
C11B 0.10(2) 0.15(3) 0.063(19) -0.05(2) 0.020(18) 0.02(2)
C12B 0.14(2) 0.15(2) 0.13(2) -0.007(13) 0.047(13) 0.016(13)
C13B 0.07(2) 0.16(3) 0.10(3) -0.05(2) -0.024(19) 0.07(2)
C14B 0.07(2) 0.13(3) 0.055(18) 0.01(2) 0.007(16) 0.05(2)
C15B 0.074(18) 0.11(2) 0.051(15) -0.010(16) 0.032(14) -0.014(18)
C16B 0.061(17) 0.10(2) 0.073(18) -0.013(17) 0.036(15) -0.018(16)
C17B 0.11(2) 0.066(19) 0.08(2) -0.023(17) 0.061(18) -0.035(19)
C18B 0.15(3) 0.035(16) 0.09(2) -0.012(16) 0.04(2) -0.036(19)
C19B 0.11(2) 0.15(3) 0.055(18) 0.03(2) 0.027(18) -0.06(2)
C20B 0.063(18) 0.14(3) 0.063(17) -0.03(2) 0.042(15) 0.01(2)
C21B 0.035(6) 0.034(6) 0.026(6) 0.001(5) 0.013(5) 0.012(5)
C22B 0.035(6) 0.046(6) 0.039(6) -0.011(5) 0.021(5) 0.003(5)
O31 0.12(3) 0.13(3) 0.18(3) -0.07(3) 0.07(2) -0.08(2)
C148 0.077(19) 0.050(16) 0.072(18) -0.020(14) 0.038(16) -0.008(14)
N5 0.051(13) 0.068(16) 0.084(17) -0.031(14) 0.018(12) -0.011(12)
C149 0.10(3) 0.036(17) 0.23(5) 0.01(3) -0.01(3) -0.026(19)
C150 0.11(3) 0.06(2) 0.13(3) -0.04(2) 0.09(2) -0.057(19)

loop_
_atom_type_symbol
_atom_type_description
_atom_type_scat_dispersion_real
_atom_type_scat_dispersion_imag
_atom_type_scat_source
C C 0.0033 0.0016 'International Tables Vol C Tables 4.2.6.8 and 6.1.1.4'
H H 0.0000 0.0000 'International Tables Vol C Tables 4.2.6.8 and 6.1.1.4'
O O 0.0106 0.0060 'International Tables Vol C Tables 4.2.6.8 and 6.1.1.4'
Zn Zn 0.2839 1.4301 'International Tables Vol C Tables 4.2.6.8 and 6.1.1.4'
N N 0.0061 0.0033 'International Tables Vol C Tables 4.2.6.8 and 6.1.1.4'

loop_
_geom_angle_atom_site_label_1
_geom_angle_atom_site_label_2
_geom_angle_atom_site_label_3
_geom_angle
_geom_angle_site_symmetry_1
_geom_angle_site_symmetry_3
Zn2 O25 Zn1 108.0(4) . .
Zn2 O25 Zn6 109.9(3) . .
Zn1 O25 Zn6 110.7(3) . .
Zn2 O25 Zn4 108.2(3) . .
Zn1 O25 Zn4 108.0(3) . .
Zn6 O25 Zn4 111.9(3) . .
Zn7 O26 Zn5 108.2(3) . .
Zn7 O26 Zn3 106.8(4) . 2_647
Zn5 O26 Zn3 110.3(3) . 2_647
Zn7 O26 Zn8 111.5(3) . .
Zn5 O26 Zn8 107.8(4) . .
Zn3 O26 Zn8 112.1(3) 2_647 .
O25 Zn1 O8 112.6(3) . .
O25 Zn1 O14 121.5(3) . .
O8 Zn1 O14 105.1(4) . .
O25 Zn1 O16 112.0(3) . .
O8 Zn1 O16 101.1(4) . .
O14 Zn1 O16 102.1(3) . .
O25 Zn1 C87 97.4(3) . .
O8 Zn1 C87 130.1(4) . .
O14 Zn1 C87 27.1(4) . .
O16 Zn1 C87 103.2(4) . .
O25 Zn1 Zn2 35.9(2) . .
O8 Zn1 Zn2 124.7(3) . .
O14 Zn1 Zn2 129.8(3) . .
O16 Zn1 Zn2 76.3(2) . .
C87 Zn1 Zn2 103.2(3) . .
O25 Zn2 O4 111.8(4) . .
O25 Zn2 O21 118.8(3) . .
O4 Zn2 O21 104.5(4) . .
O25 Zn2 O15 114.0(3) . .
O4 Zn2 O15 105.3(4) . .
O21 Zn2 O15 101.0(4) . .
O25 Zn2 C22A 93.4(3) . .
O4 Zn2 C22A 18.5(4) . .
O21 Zn2 C22A 114.5(4) . .
O15 Zn2 C22A 116.2(4) . .
O25 Zn2 Zn1 36.1(2) . .
O4 Zn2 Zn1 124.4(3) . .
O21 Zn2 Zn1 129.9(3) . .
O15 Zn2 Zn1 77.9(2) . .
C22A Zn2 Zn1 110.1(3) . .
O25 Zn2 Zn6 35.1(2) . .
O4 Zn2 Zn6 76.6(3) . .
O21 Zn2 Zn6 130.1(3) . .
O15 Zn2 Zn6 127.3(2) . .
C22A Zn2 Zn6 58.2(3) . .
Zn1 Zn2 Zn6 60.88(4) . .
O26 Zn3 O30A 135.4(6) 2_657 .
O26 Zn3 O19A 103.2(5) 2_657 2_657
O26 Zn3 O18 116.9(3) 2_657 .
O30A Zn3 O18 106.0(6) . .
O19A Zn3 O18 93.2(6) 2_657 .
O26 Zn3 O30B 134.8(5) 2_657 .
O18 Zn3 O30B 103.8(5) . .
O26 Zn3 O19B 85.9(7) 2_657 2_657
O18 Zn3 O19B 86.6(6) . 2_657
O26 Zn3 O24 88.4(3) 2_657 .
O30A Zn3 O24 104.8(6) . .
O19A Zn3 O24 165.8(6) 2_657 .
O18 Zn3 O24 88.7(4) . .
O30B Zn3 O24 73.1(6) . .
O19B Zn3 O24 170.0(8) 2_657 .
O26 Zn3 Zn7 36.3(2) 2_657 2_657
O30A Zn3 Zn7 162.4(5) . 2_657
O19A Zn3 Zn7 102.8(6) 2_657 2_657
O18 Zn3 Zn7 80.8(2) . 2_657
O30B Zn3 Zn7 163.5(4) . 2_657
O19B Zn3 Zn7 79.2(8) 2_657 2_657
O24 Zn3 Zn7 91.4(3) . 2_657
O25 Zn4 O22 104.3(3) . .
O25 Zn4 O9 95.9(3) . .
O22 Zn4 O9 88.7(4) . .
O25 Zn4 O29 166.5(3) . .
O22 Zn4 O29 81.5(4) . .
O9 Zn4 O29 96.4(4) . .
O25 Zn4 O28 87.4(4) . .
O22 Zn4 O28 168.1(4) . .
O9 Zn4 O28 87.9(4) . .
O29 Zn4 O28 87.6(4) . .
O25 Zn4 O13 82.7(3) . .
O22 Zn4 O13 91.7(3) . .
O9 Zn4 O13 178.6(4) . .
O29 Zn4 O13 85.0(4) . .
O28 Zn4 O13 92.0(3) . .
O26 Zn5 O11B 114.8(7) . .
O26 Zn5 O23 120.5(3) . 2_647
O11B Zn5 O23 110.6(8) . 2_647
O26 Zn5 O2 107.2(4) . 1_545
O11B Zn5 O2 96.6(8) . 1_545
O23 Zn5 O2 103.6(4) 2_647 1_545
O26 Zn5 O11A 115.2(9) . .
O23 Zn5 O11A 101.3(9) 2_647 .
O2 Zn5 O11A 108.1(16) 1_545 .
O26 Zn5 Zn7 35.7(2) . .
O11B Zn5 Zn7 113.2(7) . .
O23 Zn5 Zn7 136.2(2) 2_647 .
O2 Zn5 Zn7 72.1(3) 1_545 .
O11A Zn5 Zn7 121.8(7) . .
O26 Zn5 Zn8 36.5(2) . .
O11B Zn5 Zn8 81.3(6) . .
O23 Zn5 Zn8 126.3(3) 2_647 .
O2 Zn5 Zn8 127.6(3) 1_545 .
O11A Zn5 Zn8 79.2(10) . .
Zn7 Zn5 Zn8 61.60(4) . .
O25 Zn6 O7 113.0(4) . .
O25 Zn6 O10 115.2(4) . .
O7 Zn6 O10 108.4(5) . .
O25 Zn6 O3 110.6(4) . .
O7 Zn6 O3 104.3(5) . .
O10 Zn6 O3 104.4(5) . .
O25 Zn6 Zn2 35.0(2) . .
O7 Zn6 Zn2 125.7(4) . .
O10 Zn6 Zn2 124.5(3) . .
O3 Zn6 Zn2 75.7(3) . .
O26 Zn7 O6 115.7(4) . .
O26 Zn7 O17 110.5(3) . .
O6 Zn7 O17 106.2(4) . .
O26 Zn7 O1 117.4(4) . 1_545
O6 Zn7 O1 100.9(4) . 1_545
O17 Zn7 O1 105.0(4) . 1_545
O26 Zn7 Zn3 36.9(2) . 2_647
O6 Zn7 Zn3 129.5(3) . 2_647
O17 Zn7 Zn3 73.6(2) . 2_647
O1 Zn7 Zn3 128.6(3) 1_545 2_647
O26 Zn7 Zn5 36.1(2) . .
O6 Zn7 Zn5 127.4(3) . .
O17 Zn7 Zn5 124.2(3) . .
O1 Zn7 Zn5 81.3(3) 1_545 .
Zn3 Zn7 Zn5 61.56(4) 2_647 .
O20A Zn8 O26 109.2(5) . .
O26 Zn8 O12B 106.3(7) . .
O20A Zn8 O5 86.3(10) . .
O26 Zn8 O5 102.9(4) . .
O12B Zn8 O5 94.9(9) . .
O26 Zn8 O20B 108.7(8) . .
O5 Zn8 O20B 95.7(11) . .
O20A Zn8 O27 96.4(12) . .
O26 Zn8 O27 86.8(7) . .
O12B Zn8 O27 76.3(11) . .
O5 Zn8 O27 168.6(8) . .
O20B Zn8 O27 86.8(12) . .
O26 Zn8 O12A 90.3(7) . .
O5 Zn8 O12A 82.3(5) . .
O27 Zn8 O12A 91.6(8) . .
O20A Zn8 Zn5 136.5(6) . .
O26 Zn8 Zn5 35.7(2) . .
O12B Zn8 Zn5 73.5(6) . .
O5 Zn8 Zn5 119.6(3) . .
O20B Zn8 Zn5 131.1(10) . .
O27 Zn8 Zn5 65.4(6) . .
O12A Zn8 Zn5 64.2(5) . .
C133 O27 Zn8 136(2) . .
O27 C133 N1 136(3) . .
O27 C133 H133 112.0 . .
N1 C133 H133 112.0 . .
C133 N1 C135 127(2) . .
C133 N1 C134 122(2) . .
C135 N1 C134 111(2) . .
N1 C134 H13A 109.5 . .
N1 C134 H13B 109.5 . .
H13A C134 H13B 109.5 . .
N1 C134 H13C 109.5 . .
H13A C134 H13C 109.5 . .
H13B C134 H13C 109.5 . .
N1 C135 H13D 109.5 . .
N1 C135 H13E 109.5 . .
H13D C135 H13E 109.5 . .
N1 C135 H13F 109.5 . .
H13D C135 H13F 109.5 . .
H13E C135 H13F 109.5 . .
C136 O28 Zn4 136.5(16) . .
O28 C136 N2 133(3) . .
O28 C136 H136 113.5 . .
N2 C136 H136 113.5 . .
C136 N2 C138 137(3) . .
C136 N2 C137 112(2) . .
C138 N2 C137 111(2) . .
N2 C137 H13G 109.5 . .
N2 C137 H13H 109.5 . .
H13G C137 H13H 109.5 . .
N2 C137 H13I 109.5 . .
H13G C137 H13I 109.5 . .
H13H C137 H13I 109.5 . .
N2 C138 H13J 109.5 . .
N2 C138 H13K 109.5 . .
H13J C138 H13K 109.5 . .
N2 C138 H13L 109.5 . .
H13J C138 H13L 109.5 . .
H13K C138 H13L 109.5 . .
C139 O29 Zn4 129.3(11) . .
O29 C139 N3 128.4(15) . .
O29 C139 H139 115.8 . .
N3 C139 H139 115.8 . .
C139 N3 C141 121.1(12) . .
C139 N3 C140 124.6(12) . .
C141 N3 C140 114.3(12) . .
N3 C140 H14A 109.5 . .
N3 C140 H14B 109.5 . .
H14A C140 H14B 109.5 . .
N3 C140 H14C 109.5 . .
H14A C140 H14C 109.5 . .
H14B C140 H14C 109.5 . .
N3 C141 H14D 109.5 . .
N3 C141 H14E 109.5 . .
H14D C141 H14E 109.5 . .
N3 C141 H14F 109.5 . .
H14D C141 H14F 109.5 . .
H14E C141 H14F 109.5 . .
C142 O30A Zn3 128.8(16) . .
O30A C142 N4A 150.2(19) . .
O30A C142 H142 104.9 . .
N4A C142 H142 104.9 . .
C142 N4A C144 137.5(18) . .
C142 N4A C143 104.9(18) . .
C144 N4A C143 113(2) . .
N4A C143 H14G 109.5 . .
N4A C143 H14H 109.5 . .
H14G C143 H14H 109.5 . .
N4A C143 H14I 109.5 . .
H14G C143 H14I 109.5 . .
H14H C143 H14I 109.5 . .
N4A C144 H14J 109.5 . .
N4A C144 H14K 109.5 . .
H14J C144 H14K 109.5 . .
N4A C144 H14L 109.5 . .
H14J C144 H14L 109.5 . .
H14K C144 H14L 109.5 . .
H14M C146 H14N 109.5 . .
H14M C146 H14O 109.5 . .
H14N C146 H14O 109.5 . .
H14P C147 H14Q 109.5 . .
H14P C147 H14R 109.5 . .
H14Q C147 H14R 109.5 . .
C87 O13 Zn4 117.5(7) . .
C87 O14 Zn1 106.0(7) . .
C88 O15 Zn2 127.2(8) . .
C88 O16 Zn1 127.0(7) . .
C68 C67 C72 119.8(10) . .
C68 C67 C87 117.6(10) . .
C72 C67 C87 122.5(10) . .
C69 C68 C67 121.0(10) . .
C69 C68 H68 119.5 . .
C67 C68 H68 119.5 . .
C68 C69 C70 119.6(11) . 2_646
C68 C69 H69 120.2 . .
C70 C69 H69 120.2 2_646 .
C71 C70 C69 119.5(11) . 2_656
C71 C70 C88 120.5(10) . .
C69 C70 C88 119.7(10) 2_656 .
C72 C71 C70 120.5(10) 2_656 .
C72 C71 C74 112.7(10) 2_656 .
C70 C71 C74 126.8(10) . .
C71 C72 C67 119.6(11) 2_646 .
C71 C72 C73 113.2(10) 2_646 .
C67 C72 C73 127.2(11) . .
C81 C73 C72 107.0(11) . .
C81 C73 C75 105.9(10) . .
C72 C73 C75 104.4(10) . .
C81 C73 H73 112.9 . .
C72 C73 H73 112.9 . .
C75 C73 H73 112.9 . .
C76 C74 C82 107.1(10) . .
C76 C74 C71 104.7(9) . .
C82 C74 C71 105.3(10) . .
C76 C74 H74 113.0 . .
C82 C74 H74 113.0 . .
C71 C74 H74 113.0 . .
C80 C75 C76 120.7(12) . 2_646
C80 C75 C73 126.8(11) . .
C76 C75 C73 112.5(11) 2_646 .
C75 C76 C77 119.1(11) 2_656 .
C75 C76 C74 113.8(10) 2_656 .
C77 C76 C74 127.2(11) . .
C78 C77 C76 120.6(13) . .
C78 C77 H77 119.7 . .
C76 C77 H77 119.7 . .
C77 C78 C79 120.7(13) . .
C77 C78 H78 119.6 . .
C79 C78 H78 119.6 . .
C80 C79 C78 119.8(14) 2_656 .
C80 C79 H79 120.1 2_656 .
C78 C79 H79 120.1 . .
C75 C80 C79 119.0(13) . 2_646
C75 C80 H80 120.5 . .
C79 C80 H80 120.5 2_646 .
C86 C81 C82 122.3(13) . 2_646
C86 C81 C73 126.2(13) . .
C82 C81 C73 111.5(11) 2_646 .
C83 C82 C81 118.7(13) . 2_656
C83 C82 C74 126.9(13) . .
C81 C82 C74 114.5(11) 2_656 .
C82 C83 C84 117.2(16) . .
C82 C83 H83 121.4 . .
C84 C83 H83 121.4 . .
C85 C84 C83 122.1(15) . .
C85 C84 H84 118.9 . .
C83 C84 H84 118.9 . .
C84 C85 C86 122.0(15) . 2_656
C84 C85 H85 119.0 . .
C86 C85 H85 119.0 2_656 .
C81 C86 C85 117.7(15) . 2_646
C81 C86 H86 121.1 . .
C85 C86 H86 121.1 2_646 .
O14 C87 O13 125.8(11) . .
O14 C87 C67 119.7(10) . .
O13 C87 C67 114.5(10) . .
O14 C87 Zn1 46.9(6) . .
O13 C87 Zn1 79.1(7) . .
C67 C87 Zn1 165.6(8) . .
O15 C88 O16 126.6(11) . .
O15 C88 C70 118.9(10) . .
O16 C88 C70 114.4(10) . .
C109 O17 Zn7 135.4(8) . .
C109 O18 Zn3 122.9(7) 2_657 .
C90 C89 C94 117.7(10) . .
C90 C89 C109 120.9(10) . 2_557
C94 C89 C109 121.3(10) . 2_557
C89 C90 C91 121.1(11) . .
C89 C90 H90 119.4 . .
C91 C90 H90 119.4 . .
C92 C91 C90 121.3(11) . .
C92 C91 H91 119.4 . .
C90 C91 H91 119.4 . .
C91 C92 C93 119.4(11) . .
C91 C92 C110 117.6(10) . .
C93 C92 C110 122.9(11) . .
C92 C93 C94 119.4(11) . .
C92 C93 C96 128.8(12) . .
C94 C93 C96 111.8(12) . .
C93 C94 C89 120.8(11) . .
C93 C94 C95 114.1(11) . .
C89 C94 C95 125.1(11) . .
C103 C95 C94 106.1(13) . .
C103 C95 C97 106.7(12) . .
C94 C95 C97 103.6(13) . .
C103 C95 H95 113.2 . .
C94 C95 H95 113.2 . .
C97 C95 H95 113.2 . .
C104 C96 C93 105.6(10) . .
C104 C96 C98 108.0(12) . .
C93 C96 C98 104.6(11) . .
C104 C96 H96 112.7 . .
C93 C96 H96 112.7 . .
C98 C96 H96 112.7 . .
C98 C97 C102 123(2) . .
C98 C97 C95 112.9(13) . .
C102 C97 C95 124.4(17) . .
C99 C98 C97 119.4(16) . .
C99 C98 C96 127.9(16) . .
C97 C98 C96 112.7(15) . .
C98 C99 C100 121(2) . .
C98 C99 H99 119.4 . .
C100 C99 H99 119.4 . .
C99 C100 C101 116(2) . .
C99 C100 H100 121.9 . .
C101 C100 H100 121.9 . .
C102 C101 C100 123(2) . .
C102 C101 H101 118.5 . .
C100 C101 H101 118.5 . .
C101 C102 C97 117(2) . .
C101 C102 H102 121.4 . .
C97 C102 H102 121.4 . .
C108 C103 C104 117.3(16) . .
C108 C103 C95 128.4(15) . .
C104 C103 C95 114.3(14) . .
C105 C104 C103 122.4(15) . .
C105 C104 C96 125.6(13) . .
C103 C104 C96 112.0(13) . .
C104 C105 C106 118.5(17) . .
C104 C105 H105 120.7 . .
C106 C105 H105 120.7 . .
C107 C106 C105 118.8(19) . .
C107 C106 H106 120.6 . .
C105 C106 H106 120.6 . .
C106 C107 C108 122.5(17) . .
C106 C107 H107 118.8 . .
C108 C107 H107 118.8 . .
C107 C108 C103 120.4(17) . .
C107 C108 H108 119.8 . .
C103 C108 H108 119.8 . .
O17 C109 O18 125.9(10) . 2_647
O17 C109 C89 118.6(10) . 2_547
O18 C109 C89 115.5(10) 2_647 2_547
C110 O19A Zn3 132.4(12) . 2_647
O20A C110 O19A 125.3(16) . .
O20A C110 C92 118.6(14) . .
O19A C110 C92 112.9(12) . .
C110 O20A Zn8 125.0(15) . .
C131 O21 Zn2 123.7(7) . .
C131 O22 Zn4 135.8(7) . .
C116 C111 C112 118.3(9) . .
C116 C111 C131 124.9(9) . .
C112 C111 C131 116.8(9) . .
C113 C112 C111 120.8(10) . .
C113 C112 H112 119.6 . .
C111 C112 H112 119.6 . .
C112 C113 C114 121.3(10) . .
C112 C113 H113 119.3 . .
C114 C113 H113 119.3 . .
C113 C114 C115 119.0(9) . .
C113 C114 C132 118.6(9) . .
C115 C114 C132 122.1(9) . .
C114 C115 C116 119.4(9) . .
C114 C115 C118 127.2(8) . .
C116 C115 C118 113.4(8) . .
C111 C116 C115 121.0(9) . .
C111 C116 C117 126.4(8) . .
C115 C116 C117 112.6(8) . .
C125 C117 C119 103.7(8) . .
C125 C117 C116 107.1(8) . .
C119 C117 C116 105.1(8) . .
C125 C117 H117 113.4 . .
C119 C117 H117 113.4 . .
C116 C117 H117 113.4 . .
C120 C118 C126 106.2(8) . .
C120 C118 C115 103.7(8) . .
C126 C118 C115 106.8(8) . .
C120 C118 H118 113.1 . .
C126 C118 H118 113.1 . .
C115 C118 H118 113.1 . .
C120 C119 C124 119.9(10) . .
C120 C119 C117 112.9(9) . .
C124 C119 C117 127.2(9) . .
C119 C120 C121 119.4(10) . .
C119 C120 C118 113.9(9) . .
C121 C120 C118 126.7(10) . .
C122 C121 C120 118.3(11) . .
C122 C121 H121 120.8 . .
C120 C121 H121 120.8 . .
C123 C122 C121 122.4(12) . .
C123 C122 H122 118.8 . .
C121 C122 H122 118.8 . .
C122 C123 C124 121.2(12) . .
C122 C123 H123 119.4 . .
C124 C123 H123 119.4 . .
C123 C124 C119 118.8(11) . .
C123 C124 H124 120.6 . .
C119 C124 H124 120.6 . .
C130 C125 C126 119.6(9) . .
C130 C125 C117 126.0(9) . .
C126 C125 C117 114.4(8) . .
C127 C126 C125 120.8(10) . .
C127 C126 C118 126.9(9) . .
C125 C126 C118 112.3(8) . .
C126 C127 C128 119.7(10) . .
C126 C127 H127 120.1 . .
C128 C127 H127 120.1 . .
C127 C128 C129 119.3(10) . .
C127 C128 H128 120.3 . .
C129 C128 H128 120.3 . .
C130 C129 C128 119.9(10) . .
C130 C129 H129 120.1 . .
C128 C129 H129 120.1 . .
C125 C130 C129 120.6(10) . .
C125 C130 H130 119.7 . .
C129 C130 H130 119.7 . .
O22 C131 O21 127.6(9) . .
O22 C131 C111 118.6(10) . .
O21 C131 C111 113.8(9) . .
C132 O23 Zn5 108.5(6) . 2_657
O24 C132 O23 123.5(10) . .
O24 C132 C114 120.0(9) . .
O23 C132 C114 116.2(9) . .
C132 O24 Zn3 124.3(10) . .
C65 O9 Zn4 137.7(8) . .
C65 O10 Zn6 120.5(8) . .
C50 C45 C46 119.2(11) . .
C50 C45 C65 122.5(11) . .
C46 C45 C65 118.3(11) . .
C47 C46 C45 122.2(12) . .
C47 C46 H46 118.9 . .
C45 C46 H46 118.9 . .
C46 C47 C48 121.3(12) . .
C46 C47 H47 119.3 . .
C48 C47 H47 119.3 . .
C49 C48 C47 116.9(12) . .
C49 C48 C66A 125.7(12) . .
C47 C48 C66A 116.9(13) . .
C48 C49 C50 120.7(12) . .
C48 C49 C52 126.5(12) . .
C50 C49 C52 112.7(11) . .
C45 C50 C49 119.5(11) . .
C45 C50 C51 129.3(11) . .
C49 C50 C51 111.2(11) . .
C53 C51 C59 107.8(11) . .
C53 C51 C50 105.4(11) . .
C59 C51 C50 105.2(11) . .
C53 C51 H51 112.6 . .
C59 C51 H51 112.6 . .
C50 C51 H51 112.6 . .
C60 C52 C54 108.8(13) . .
C60 C52 C49 107.9(13) . .
C54 C52 C49 102.6(13) . .
C60 C52 H52 112.4 . .
C54 C52 H52 112.4 . .
C49 C52 H52 112.4 . .
C58 C53 C54 120.0(15) . .
C58 C53 C51 125.9(13) . .
C54 C53 C51 114.0(13) . .
C53 C54 C55 121.0(15) . .
C53 C54 C52 111.4(13) . .
C55 C54 C52 127.6(14) . .
C56 C55 C54 115.8(17) . .
C56 C55 H55 122.1 . .
C54 C55 H55 122.1 . .
C57 C56 C55 124.5(18) . .
C57 C56 H56 117.7 . .
C55 C56 H56 117.7 . .
C56 C57 C58 122.1(18) . .
C56 C57 H57 119.0 . .
C58 C57 H57 119.0 . .
C57 C58 C53 116.5(16) . .
C57 C58 H58 121.7 . .
C53 C58 H58 121.7 . .
C64 C59 C60 121.3(16) . .
C64 C59 C51 126.4(15) . .
C60 C59 C51 112.2(15) . .
C61 C60 C59 117(2) . .
C61 C60 C52 129.2(18) . .
C59 C60 C52 113.4(14) . .
C62 C61 C60 120(2) . .
C62 C61 H61 119.9 . .
C60 C61 H61 119.9 . .
C61 C62 C63 122(2) . .
C61 C62 H62 119.2 . .
C63 C62 H62 119.2 . .
C62 C63 C64 119(2) . .
C62 C63 H63 120.3 . .
C64 C63 H63 120.3 . .
C59 C64 C63 120(2) . .
C59 C64 H64 120.0 . .
C63 C64 H64 120.0 . .
O9 C65 O10 125.7(11) . .
O9 C65 C45 119.7(10) . .
O10 C65 C45 114.5(11) . .
C66A O11A Zn5 117.2(18) . .
O11A C66A O12A 122.2(18) . .
O11A C66A C48 114.6(17) . .
O12A C66A C48 122.6(15) . .
C66A O12A Zn8 119.1(15) . .
C43 O5 Zn8 137.8(9) . .
C43 O6 Zn7 125.3(8) . .
C44 O7 Zn6 125.8(9) . .
C44 O8 Zn1 127.0(8) . .
C28 C23 C24 120.0(12) . .
C28 C23 C43 123.2(12) . 2_556
C24 C23 C43 116.7(12) . 2_556
C25 C24 C23 120.0(14) . .
C25 C24 H24 120.0 . .
C23 C24 H24 120.0 . .
C26 C25 C24 121.2(14) . .
C26 C25 H25 119.4 . .
C24 C25 H25 119.4 . .
C25 C26 C27 117.9(13) . .
C25 C26 C44 118.3(13) . .
C27 C26 C44 123.5(13) . .
C28 C27 C26 122.4(13) . .
C28 C27 C30 112.2(13) . .
C26 C27 C30 125.4(13) . .
C23 C28 C27 118.6(13) . .
C23 C28 C29 126.8(11) . .
C27 C28 C29 114.3(12) . .
C37 C29 C31 105.8(11) . .
C37 C29 C28 106.1(12) . .
C31 C29 C28 105.1(12) . .
C37 C29 H29 113.0 . .
C31 C29 H29 113.0 . .
C28 C29 H29 113.0 . .
C38 C30 C32 103.3(13) . .
C38 C30 C27 103.9(14) . .
C32 C30 C27 106.2(15) . .
C38 C30 H30 114.1 . .
C32 C30 H30 114.1 . .
C27 C30 H30 114.1 . .
C32 C31 C36 125.6(15) . .
C32 C31 C29 110.8(15) . .
C36 C31 C29 123.6(13) . .
C33 C32 C31 119.9(19) . .
C33 C32 C30 123.7(16) . .
C31 C32 C30 116.3(14) . .
C34 C33 C32 117.8(18) . .
C34 C33 H33 121.1 . .
C32 C33 H33 121.1 . .
C33 C34 C35 126.1(16) . .
C33 C34 H34 116.9 . .
C35 C34 H34 116.9 . .
C36 C35 C34 119.5(19) . .
C36 C35 H35 120.2 . .
C34 C35 H35 120.2 . .
C35 C36 C31 111.1(17) . .
C35 C36 H36 124.5 . .
C31 C36 H36 124.5 . .
C42 C37 C38 122.0(17) . .
C42 C37 C29 126.2(14) . .
C38 C37 C29 111.7(15) . .
C37 C38 C39 115.0(17) . .
C37 C38 C30 115.9(16) . .
C39 C38 C30 129.1(16) . .
C40 C39 C38 122.1(19) . .
C40 C39 H39 119.0 . .
C38 C39 H39 119.0 . .
C39 C40 C41 120(2) . .
C39 C40 H40 119.9 . .
C41 C40 H40 119.9 . .
C42 C41 C40 120(2) . .
C42 C41 H41 120.1 . .
C40 C41 H41 120.1 . .
C41 C42 C37 120.7(19) . .
C41 C42 H42 119.7 . .
C37 C42 H42 119.7 . .
O5 C43 O6 126.3(10) . .
O5 C43 C23 115.5(13) . 2_546
O6 C43 C23 118.2(13) . 2_546
O8 C44 O7 130.6(12) . .
O8 C44 C26 114.4(12) . .
O7 C44 C26 114.7(12) . .
C21A O1 Zn7 123.1(8) . 1_565
C21A O2 Zn5 132.7(8) . 1_565
C22A O3 Zn6 130.0(9) . .
C22A O4 Zn2 131.7(9) . .
C2A C1A C6A 115.6(13) . .
C2A C1A C21A 122.8(10) . .
C6A C1A C21A 120.8(11) . .
C1A C2A C3A 120.6(12) . .
C1A C2A H2A 119.7 . .
C3A C2A H2A 119.7 . .
C4A C3A C2A 120.5(12) . .
C4A C3A H3A 119.8 . .
C2A C3A H3A 119.8 . .
C3A C4A C5A 117.1(12) . .
C6A C5A C4A 119.6(13) . .
C6A C5A C8A 109.1(14) . .
C4A C5A C8A 124.6(15) . .
C5A C6A C1A 120.9(13) . .
C5A C6A C7A 113.5(14) . .
C1A C6A C7A 123.5(14) . .
C15A C7A C9A 105.3(18) . .
C15A C7A C6A 113.4(18) . .
C9A C7A C6A 101.5(16) . .
C15A C7A H7A 112.0 . .
C9A C7A H7A 112.0 . .
C6A C7A H7A 112.0 . .
C16A C8A C10A 105.4(18) . .
C16A C8A C5A 115.8(18) . .
C10A C8A C5A 101.0(15) . .
C16A C8A H8A 111.3 . .
C10A C8A H8A 111.3 . .
C5A C8A H8A 111.3 . .
C14A C9A C10A 123.0(19) . .
C14A C9A C7A 125.5(18) . .
C10A C9A C7A 111.5(16) . .
C9A C10A C11A 119.4(18) . .
C9A C10A C8A 111.9(16) . .
C11A C10A C8A 126.9(18) . .
C12A C11A C10A 110(2) . .
C12A C11A H11A 124.8 . .
C10A C11A H11A 124.8 . .
C11A C12A C13A 125(3) . .
C11A C12A H12A 117.6 . .
C13A C12A H12A 117.6 . .
C14A C13A C12A 124(3) . .
C14A C13A H13M 117.8 . .
C12A C13A H13M 117.8 . .
C13A C14A C9A 114(2) . .
C13A C14A H14V 123.2 . .
C9A C14A H14V 123.2 . .
C20A C15A C16A 121.2(19) . .
C20A C15A C7A 126.6(18) . .
C16A C15A C7A 112.1(16) . .
C17A C16A C15A 119.9(17) . .
C17A C16A C8A 127.9(17) . .
C15A C16A C8A 111.9(16) . .
C16A C17A C18A 118.1(19) . .
C16A C17A H17A 120.9 . .
C18A C17A H17A 120.9 . .
C19A C18A C17A 121(2) . .
C19A C18A H18A 119.6 . .
C17A C18A H18A 119.6 . .
C18A C19A C20A 120(2) . .
C18A C19A H19A 119.8 . .
C20A C19A H19A 119.8 . .
C15A C20A C19A 118(2) . .
C15A C20A H20A 121.1 . .
C19A C20A H20A 121.1 . .
O2 C21A O1 126.7(11) . .
O2 C21A C1A 114.3(11) . .
O1 C21A C1A 118.7(11) . .
O4 C22A O3 125.2(12) . .
O4 C22A Zn2 29.8(6) . .
O3 C22A Zn2 95.7(8) . .
C15B C7B C9B 103(2) . .
C15B C7B H7B 111.9 . .
C9B C7B H7B 111.9 . .
C10B C8B C16B 105(2) . .
C10B C8B H8B 111.6 . .
C16B C8B H8B 111.6 . .
C10B C9B C14B 122(2) . .
C10B C9B C7B 110.8(18) . .
C14B C9B C7B 125(2) . .
C9B C10B C11B 118(2) . .
C9B C10B C8B 113.4(18) . .
C11B C10B C8B 128(2) . .
C12B C11B C10B 113(3) . .
C12B C11B H11B 123.7 . .
C10B C11B H11B 123.7 . .
C11B C12B C13B 129(3) . .
C11B C12B H12B 115.6 . .
C13B C12B H12B 115.6 . .
C14B C13B C12B 118(3) . .
C14B C13B H13N 121.1 . .
C12B C13B H13N 121.1 . .
C13B C14B C9B 118(2) . .
C13B C14B H14W 120.8 . .
C9B C14B H14W 120.8 . .
C20B C15B C16B 119(2) . .
C20B C15B C7B 128(2) . .
C16B C15B C7B 112.6(18) . .
C17B C16B C15B 118(2) . .
C17B C16B C8B 131(2) . .
C15B C16B C8B 111.3(18) . .
C16B C17B C18B 121(2) . .
C16B C17B H17B 119.3 . .
C18B C17B H17B 119.3 . .
C19B C18B C17B 119(2) . .
C19B C18B H18B 120.4 . .
C17B C18B H18B 120.4 . .
C18B C19B C20B 119(2) . .
C18B C19B H19B 120.4 . .
C20B C19B H19B 120.4 . .
C15B C20B C19B 123(2) . .
C15B C20B H20B 118.7 . .
C19B C20B H20B 118.7 . .
O31 C148 N5 130(3) . .
O31 C148 H148 114.8 . .
N5 C148 H148 114.8 . .
C148 N5 C150 127(2) . .
C148 N5 C149 111(2) . .
C150 N5 C149 122(2) . .
N5 C149 H14S 109.5 . .
N5 C149 H14T 109.5 . .
H14S C149 H14T 109.5 . .
N5 C149 H14U 109.5 . .
H14S C149 H14U 109.5 . .
H14T C149 H14U 109.5 . .
N5 C150 H15A 109.5 . .
N5 C150 H15B 109.5 . .
H15A C150 H15B 109.5 . .
N5 C150 H15C 109.5 . .
H15A C150 H15C 109.5 . .
H15B C150 H15C 109.5 . .

loop_
_geom_bond_atom_site_label_1
_geom_bond_atom_site_label_2
_geom_bond_distance
_geom_bond_site_symmetry_2
O25 Zn2 1.918(7) .
O25 Zn1 1.928(7) .
O25 Zn6 1.927(7) .
O25 Zn4 2.044(7) .
O26 Zn7 1.917(7) .
O26 Zn5 1.935(7) .
O26 Zn3 1.943(7) 2_647
O26 Zn8 1.971(7) .
Zn1 O8 1.957(8) .
Zn1 O14 1.970(8) .
Zn1 O16 1.977(8) .
Zn1 C87 2.595(12) .
Zn1 Zn2 3.1127(16) .
Zn2 O4 1.941(9) .
Zn2 O21 1.943(8) .
Zn2 O15 1.979(8) .
Zn2 C22A 2.914(13) .
Zn2 Zn6 3.1484(17) .
Zn3 O26 1.943(7) 2_657
Zn3 O30A 1.946(16) .
Zn3 O19A 1.977(15) 2_657
Zn3 O18 1.998(8) .
Zn3 O30B 2.036(14) .
Zn3 O19B 2.10(2) 2_657
Zn3 O24 2.186(11) .
Zn3 Zn7 3.0988(18) 2_657
Zn4 O22 2.053(8) .
Zn4 O9 2.064(8) .
Zn4 O29 2.118(10) .
Zn4 O28 2.190(9) .
Zn4 O13 2.204(8) .
Zn5 O11B 1.945(17) .
Zn5 O23 1.937(8) 2_647
Zn5 O2 2.004(10) 1_545
Zn5 O11A 2.03(2) .
Zn5 Zn7 3.1206(17) .
Zn5 Zn8 3.1565(17) .
Zn6 O7 1.955(10) .
Zn6 O10 1.960(10) .
Zn6 O3 1.991(11) .
Zn7 O6 1.952(9) .
Zn7 O17 1.963(8) .
Zn7 O1 1.969(9) 1_545
Zn7 Zn3 3.0988(18) 2_647
Zn8 O20A 1.967(19) .
Zn8 O12B 1.988(16) .
Zn8 O5 2.043(9) .
Zn8 O20B 2.10(2) .
Zn8 O27 2.137(17) .
Zn8 O12A 2.193(19) .
O27 C133 1.18(2) .
C133 N1 1.31(2) .
C133 H133 0.9500 .
N1 C135 1.39(2) .
N1 C134 1.46(2) .
C134 H13A 0.9800 .
C134 H13B 0.9800 .
C134 H13C 0.9800 .
C135 H13D 0.9800 .
C135 H13E 0.9800 .
C135 H13F 0.9800 .
O28 C136 1.21(2) .
C136 N2 1.34(2) .
C136 H136 0.9500 .
N2 C138 1.41(2) .
N2 C137 1.48(2) .
C137 H13G 0.9800 .
C137 H13H 0.9800 .
C137 H13I 0.9800 .
C138 H13J 0.9800 .
C138 H13K 0.9800 .
C138 H13L 0.9800 .
O29 C139 1.192(15) .
C139 N3 1.320(16) .
C139 H139 0.9500 .
N3 C141 1.420(16) .
N3 C140 1.456(15) .
C140 H14A 0.9800 .
C140 H14B 0.9800 .
C140 H14C 0.9800 .
C141 H14D 0.9800 .
C141 H14E 0.9800 .
C141 H14F 0.9800 .
O30A C142 1.196(17) .
C142 N4A 1.297(14) .
C142 H142 0.9500 .
N4A C144 1.37(2) .
N4A C143 1.53(2) .
C143 H14G 0.9800 .
C143 H14H 0.9800 .
C143 H14I 0.9800 .
C144 H14J 0.9800 .
C144 H14K 0.9800 .
C144 H14L 0.9800 .
C146 H14M 0.9800 .
C146 H14N 0.9800 .
C146 H14O 0.9800 .
C147 H14P 0.9800 .
C147 H14Q 0.9800 .
C147 H14R 0.9800 .
O13 C87 1.275(14) .
O14 C87 1.232(15) .
O15 C88 1.227(14) .
O16 C88 1.277(14) .
C67 C68 1.399(15) .
C67 C72 1.408(15) .
C67 C87 1.541(16) .
C68 C69 1.389(17) .
C68 H68 0.9500 .
C69 C70 1.413(16) 2_646
C69 H69 0.9500 .
C70 C71 1.407(16) .
C70 C69 1.413(16) 2_656
C70 C88 1.497(16) .
C71 C72 1.399(17) 2_656
C71 C74 1.544(15) .
C72 C71 1.399(17) 2_646
C72 C73 1.524(16) .
C73 C81 1.513(19) .
C73 C75 1.533(18) .
C73 H73 1.0000 .
C74 C76 1.486(17) .
C74 C82 1.497(18) .
C74 H74 1.0000 .
C75 C80 1.386(19) .
C75 C76 1.407(17) 2_646
C76 C75 1.407(17) 2_656
C76 C77 1.407(18) .
C77 C78 1.351(19) .
C77 H77 0.9500 .
C78 C79 1.41(2) .
C78 H78 0.9500 .
C79 C80 1.41(2) 2_656
C79 H79 0.9500 .
C80 C79 1.41(2) 2_646
C80 H80 0.9500 .
C81 C86 1.391(19) .
C81 C82 1.419(19) 2_646
C82 C83 1.407(19) .
C82 C81 1.419(19) 2_656
C83 C84 1.44(2) .
C83 H83 0.9500 .
C84 C85 1.34(3) .
C84 H84 0.9500 .
C85 C86 1.39(2) 2_656
C85 H85 0.9500 .
C86 C85 1.39(2) 2_646
C86 H86 0.9500 .
O17 C109 1.246(15) .
O18 C109 1.273(14) 2_657
C89 C90 1.373(16) .
C89 C94 1.420(16) .
C89 C109 1.495(14) 2_557
C90 C91 1.387(16) .
C90 H90 0.9500 .
C91 C92 1.373(17) .
C91 H91 0.9500 .
C92 C93 1.392(18) .
C92 C110 1.519(15) .
C93 C94 1.399(18) .
C93 C96 1.536(17) .
C94 C95 1.514(18) .
C95 C103 1.51(2) .
C95 C97 1.57(3) .
C95 H95 1.0000 .
C96 C104 1.52(2) .
C96 C98 1.559(19) .
C96 H96 1.0000 .
C97 C98 1.37(2) .
C97 C102 1.40(2) .
C98 C99 1.36(3) .
C99 C100 1.38(3) .
C99 H99 0.9500 .
C100 C101 1.46(4) .
C100 H100 0.9500 .
C101 C102 1.31(4) .
C101 H101 0.9500 .
C102 H102 0.9500 .
C103 C108 1.40(2) .
C103 C104 1.40(2) .
C104 C105 1.39(2) .
C105 C106 1.42(2) .
C105 H105 0.9500 .
C106 C107 1.36(3) .
C106 H106 0.9500 .
C107 C108 1.38(3) .
C107 H107 0.9500 .
C108 H108 0.9500 .
C109 O18 1.273(14) 2_647
C109 C89 1.495(15) 2_547
O19A C110 1.315(17) .
O19A Zn3 1.977(15) 2_647
C110 O20A 1.254(18) .
O19B Zn3 2.10(2) 2_647
O21 C131 1.254(14) .
O22 C131 1.234(14) .
C111 C116 1.392(13) .
C111 C112 1.402(13) .
C111 C131 1.525(12) .
C112 C113 1.383(13) .
C112 H112 0.9500 .
C113 C114 1.376(14) .
C113 H113 0.9500 .
C114 C115 1.412(12) .
C114 C132 1.519(14) .
C115 C116 1.406(12) .
C115 C118 1.549(14) .
C116 C117 1.541(13) .
C117 C125 1.524(13) .
C117 C119 1.529(14) .
C117 H117 1.0000 .
C118 C120 1.512(15) .
C118 C126 1.519(14) .
C118 H118 1.0000 .
C119 C120 1.406(14) .
C119 C124 1.409(15) .
C120 C121 1.419(16) .
C121 C122 1.366(19) .
C121 H121 0.9500 .
C122 C123 1.359(18) .
C122 H122 0.9500 .
C123 C124 1.374(17) .
C123 H123 0.9500 .
C124 H124 0.9500 .
C125 C130 1.376(14) .
C125 C126 1.410(13) .
C126 C127 1.389(14) .
C127 C128 1.400(15) .
C127 H127 0.9500 .
C128 C129 1.418(17) .
C128 H128 0.9500 .
C129 C130 1.397(16) .
C129 H129 0.9500 .
C130 H130 0.9500 .
O23 C132 1.275(13) .
O23 Zn5 1.937(7) 2_657
C132 O24 1.244(13) .
O9 C65 1.229(15) .
O10 C65 1.261(15) .
C45 C50 1.385(18) .
C45 C46 1.393(18) .
C45 C65 1.517(16) .
C46 C47 1.34(2) .
C46 H46 0.9500 .
C47 C48 1.44(2) .
C47 H47 0.9500 .
C48 C49 1.398(19) .
C48 C66A 1.500(19) .
C49 C50 1.431(17) .
C49 C52 1.544(19) .
C50 C51 1.546(16) .
C51 C53 1.50(2) .
C51 C59 1.52(2) .
C51 H51 1.0000 .
C52 C60 1.47(3) .
C52 C54 1.54(2) .
C52 H52 1.0000 .
C53 C58 1.41(2) .
C53 C54 1.42(2) .
C54 C55 1.42(2) .
C55 C56 1.36(3) .
C55 H55 0.9500 .
C56 C57 1.34(3) .
C56 H56 0.9500 .
C57 C58 1.40(3) .
C57 H57 0.9500 .
C58 H58 0.9500 .
C59 C64 1.36(3) .
C59 C60 1.43(2) .
C60 C61 1.43(3) .
C61 C62 1.37(4) .
C61 H61 0.9500 .
C62 C63 1.38(4) .
C62 H62 0.9500 .
C63 C64 1.42(3) .
C63 H63 0.9500 .
C64 H64 0.9500 .
O11A C66A 1.26(2) .
C66A O12A 1.27(2) .
O5 C43 1.224(18) .
O6 C43 1.228(18) .
O7 C44 1.328(18) .
O8 C44 1.284(17) .
C23 C28 1.397(19) .
C23 C24 1.41(2) .
C23 C43 1.510(16) 2_556
C24 C25 1.40(2) .
C24 H24 0.9500 .
C25 C26 1.39(2) .
C25 H25 0.9500 .
C26 C27 1.41(2) .
C26 C44 1.515(18) .
C27 C28 1.402(18) .
C27 C30 1.55(2) .
C28 C29 1.541(18) .
C29 C37 1.52(2) .
C29 C31 1.54(2) .
C29 H29 1.0000 .
C30 C38 1.50(3) .
C30 C32 1.52(3) .
C30 H30 1.0000 .
C31 C32 1.40(2) .
C31 C36 1.45(3) .
C32 C33 1.38(2) .
C33 C34 1.27(3) .
C33 H33 0.9500 .
C34 C35 1.47(3) .
C34 H34 0.9500 .
C35 C36 1.43(2) .
C35 H35 0.9500 .
C36 H36 0.9500 .
C37 C42 1.36(2) .
C37 C38 1.41(2) .
C38 C39 1.47(3) .
C39 C40 1.28(3) .
C39 H39 0.9500 .
C40 C41 1.44(3) .
C40 H40 0.9500 .
C41 C42 1.34(3) .
C41 H41 0.9500 .
C42 H42 0.9500 .
C43 C23 1.510(16) 2_546
O1 C21A 1.256(15) .
O1 Zn7 1.969(9) 1_565
O2 C21A 1.243(16) .
O2 Zn5 2.004(10) 1_565
O3 C22A 1.253(18) .
O4 C22A 1.236(17) .
C1A C2A 1.393(14) .
C1A C6A 1.400(14) .
C1A C21A 1.502(15) .
C2A C3A 1.400(15) .
C2A H2A 0.9500 .
C3A C4A 1.386(14) .
C3A H3A 0.9500 .
C4A C5A 1.412(15) .
C5A C6A 1.388(15) .
C5A C8A 1.62(2) .
C6A C7A 1.60(2) .
C7A C15A 1.52(2) .
C7A C9A 1.53(2) .
C7A H7A 1.0000 .
C8A C16A 1.51(2) .
C8A C10A 1.52(2) .
C8A H8A 1.0000 .
C9A C14A 1.41(2) .
C9A C10A 1.43(2) .
C10A C11A 1.50(2) .
C11A C12A 1.38(3) .
C11A H11A 0.9500 .
C12A C13A 1.38(3) .
C12A H12A 0.9500 .
C13A C14A 1.38(3) .
C13A H13M 0.9500 .
C14A H14V 0.9500 .
C15A C20A 1.38(2) .
C15A C16A 1.42(2) .
C16A C17A 1.40(2) .
C17A C18A 1.40(2) .
C17A H17A 0.9500 .
C18A C19A 1.40(3) .
C18A H18A 0.9500 .
C19A C20A 1.40(3) .
C19A H19A 0.9500 .
C20A H20A 0.9500 .
C7B C15B 1.52(2) .
C7B C9B 1.53(2) .
C7B H7B 1.0000 .
C8B C10B 1.51(2) .
C8B C16B 1.52(2) .
C8B H8B 1.0000 .
C9B C10B 1.42(2) .
C9B C14B 1.42(2) .
C10B C11B 1.46(2) .
C11B C12B 1.36(3) .
C11B H11B 0.9500 .
C12B C13B 1.38(3) .
C12B H12B 0.9500 .
C13B C14B 1.35(3) .
C13B H13N 0.9500 .
C14B H14W 0.9500 .
C15B C20B 1.37(2) .
C15B C16B 1.42(2) .
C16B C17B 1.38(2) .
C17B C18B 1.43(3) .
C17B H17B 0.9500 .
C18B C19B 1.37(3) .
C18B H18B 0.9500 .
C19B C20B 1.38(3) .
C19B H19B 0.9500 .
C20B H20B 0.9500 .
O31 C148 1.18(2) .
C148 N5 1.34(2) .
C148 H148 0.9500 .
N5 C150 1.40(2) .
N5 C149 1.45(2) .
C149 H14S 0.9800 .
C149 H14T 0.9800 .
C149 H14U 0.9800 .
C150 H15A 0.9800 .
C150 H15B 0.9800 .
C150 H15C 0.9800 .

loop_
_geom_torsion_atom_site_label_1
_geom_torsion_atom_site_label_2
_geom_torsion_atom_site_label_3
_geom_torsion_atom_site_label_4
_geom_torsion
_geom_torsion_site_symmetry_1
_geom_torsion_site_symmetry_4
Zn8 O27 C133 N1 172(3) . .
O27 C133 N1 C135 179(3) . .
O27 C133 N1 C134 3(5) . .
Zn4 O28 C136 N2 -80(4) . .
O28 C136 N2 C138 174(4) . .
O28 C136 N2 C137 0(4) . .
Zn4 O29 C139 N3 170.3(12) . .
O29 C139 N3 C141 173.9(17) . .
O29 C139 N3 C140 -7(3) . .
Zn3 O30A C142 N4A 176(2) . .
O30A C142 N4A C144 173(4) . .
O30A C142 N4A C143 20(4) . .
C72 C67 C68 C69 -1.8(18) . .
C87 C67 C68 C69 175.9(11) . .
C67 C68 C69 C70 3.1(19) . 2_646
C69 C70 C71 C72 1.3(18) 2_656 2_656
C88 C70 C71 C72 174.9(11) . 2_656
C69 C70 C71 C74 -175.6(11) 2_656 .
C88 C70 C71 C74 -2.0(18) . .
C68 C67 C72 C71 0.2(18) . 2_646
C87 C67 C72 C71 -177.4(11) . 2_646
C68 C67 C72 C73 178.2(12) . .
C87 C67 C72 C73 0.6(19) . .
C71 C72 C73 C81 -55.3(14) 2_646 .
C67 C72 C73 C81 126.6(13) . .
C71 C72 C73 C75 56.7(13) 2_646 .
C67 C72 C73 C75 -121.4(13) . .
C72 C71 C74 C76 -56.6(13) 2_656 .
C70 C71 C74 C76 120.6(13) . .
C72 C71 C74 C82 56.1(13) 2_656 .
C70 C71 C74 C82 -126.8(13) . .
C81 C73 C75 C80 -122.7(14) . .
C72 C73 C75 C80 124.5(13) . .
C81 C73 C75 C76 56.7(13) . 2_646
C72 C73 C75 C76 -56.1(13) . 2_646
C82 C74 C76 C75 -53.9(12) . 2_656
C71 C74 C76 C75 57.5(12) . 2_656
C82 C74 C76 C77 125.2(12) . .
C71 C74 C76 C77 -123.4(12) . .
C75 C76 C77 C78 -0.5(18) 2_656 .
C74 C76 C77 C78 -179.5(11) . .
C76 C77 C78 C79 0(2) . .
C77 C78 C79 C80 1(2) . 2_656
C76 C75 C80 C79 2.6(19) 2_646 2_646
C73 C75 C80 C79 -178.0(13) . 2_646
C72 C73 C81 C86 -122.5(15) . .
C75 C73 C81 C86 126.5(14) . .
C72 C73 C81 C82 55.1(14) . 2_646
C75 C73 C81 C82 -55.9(14) . 2_646
C76 C74 C82 C83 -126.6(14) . .
C71 C74 C82 C83 122.4(14) . .
C76 C74 C82 C81 54.5(13) . 2_656
C71 C74 C82 C81 -56.5(14) . 2_656
C81 C82 C83 C84 -1(2) 2_656 .
C74 C82 C83 C84 -179.8(14) . .
C82 C83 C84 C85 2(3) . .
C83 C84 C85 C86 -1(3) . 2_656
C82 C81 C86 C85 1(2) 2_646 2_646
C73 C81 C86 C85 178.0(15) . 2_646
Zn1 O14 C87 O13 -6.8(15) . .
Zn1 O14 C87 C67 173.4(8) . .
Zn4 O13 C87 O14 76.1(14) . .
Zn4 O13 C87 C67 -104.1(10) . .
Zn4 O13 C87 Zn1 71.0(6) . .
C68 C67 C87 O14 152.1(11) . .
C72 C67 C87 O14 -30.3(17) . .
C68 C67 C87 O13 -27.8(15) . .
C72 C67 C87 O13 149.9(11) . .
C68 C67 C87 Zn1 172(3) . .
C72 C67 C87 Zn1 -10(4) . .
Zn2 O15 C88 O16 21.9(17) . .
Zn2 O15 C88 C70 -160.3(8) . .
Zn1 O16 C88 O15 -31.0(16) . .
Zn1 O16 C88 C70 151.2(8) . .
C71 C70 C88 O15 44.1(16) . .
C69 C70 C88 O15 -142.4(12) 2_656 .
C71 C70 C88 O16 -137.9(11) . .
C69 C70 C88 O16 35.7(16) 2_656 .
C94 C89 C90 C91 -6.5(19) . .
C109 C89 C90 C91 168.6(11) 2_557 .
C89 C90 C91 C92 4.1(18) . .
C90 C91 C92 C93 1.3(17) . .
C90 C91 C92 C110 -174.8(11) . .
C91 C92 C93 C94 -3.9(19) . .
C110 C92 C93 C94 171.9(12) . .
C91 C92 C93 C96 173.6(12) . .
C110 C92 C93 C96 -11(2) . .
C92 C93 C94 C89 1(2) . .
C96 C93 C94 C89 -176.5(12) . .
C92 C93 C94 C95 179.9(14) . .
C96 C93 C94 C95 2.0(18) . .
C90 C89 C94 C93 4(2) . .
C109 C89 C94 C93 -171.4(13) 2_557 .
C90 C89 C94 C95 -174.6(15) . .
C109 C89 C94 C95 10(2) 2_557 .
C93 C94 C95 C103 53.8(18) . .
C89 C94 C95 C103 -127.8(15) . .
C93 C94 C95 C97 -58.4(16) . .
C89 C94 C95 C97 120.0(15) . .
C92 C93 C96 C104 124.7(15) . .
C94 C93 C96 C104 -57.6(15) . .
C92 C93 C96 C98 -121.5(15) . .
C94 C93 C96 C98 56.2(15) . .
C103 C95 C97 C98 -55.1(17) . .
C94 C95 C97 C98 56.7(17) . .
C103 C95 C97 C102 125.0(17) . .
C94 C95 C97 C102 -123.2(17) . .
C102 C97 C98 C99 0(3) . .
C95 C97 C98 C99 179.7(16) . .
C102 C97 C98 C96 -179.3(15) . .
C95 C97 C98 C96 1(2) . .
C104 C96 C98 C99 -124.4(19) . .
C93 C96 C98 C99 123.5(19) . .
C104 C96 C98 C97 54.3(16) . .
C93 C96 C98 C97 -57.8(17) . .
C97 C98 C99 C100 1(3) . .
C96 C98 C99 C100 180(2) . .
C98 C99 C100 C101 -4(4) . .
C99 C100 C101 C102 6(4) . .
C100 C101 C102 C97 -6(4) . .
C98 C97 C102 C101 3(3) . .
C95 C97 C102 C101 -177.6(19) . .
C94 C95 C103 C108 123.5(17) . .
C97 C95 C103 C108 -126.5(18) . .
C94 C95 C103 C104 -54.8(17) . .
C97 C95 C103 C104 55.2(16) . .
C108 C103 C104 C105 0(2) . .
C95 C103 C104 C105 178.1(14) . .
C108 C103 C104 C96 -179.2(13) . .
C95 C103 C104 C96 -0.6(17) . .
C93 C96 C104 C105 -121.8(14) . .
C98 C96 C104 C105 126.7(15) . .
C93 C96 C104 C103 56.8(15) . .
C98 C96 C104 C103 -54.6(14) . .
C103 C104 C105 C106 0(2) . .
C96 C104 C105 C106 178.6(15) . .
C104 C105 C106 C107 1(3) . .
C105 C106 C107 C108 -2(3) . .
C106 C107 C108 C103 2(3) . .
C104 C103 C108 C107 0(3) . .
C95 C103 C108 C107 -178.6(17) . .
Zn7 O17 C109 O18 5(2) . 2_647
Zn7 O17 C109 C89 -176.6(9) . 2_547
Zn3 O19A C110 O20A -24(3) 2_647 .
Zn3 O19A C110 C92 176.4(14) 2_647 .
C91 C92 C110 O20A -12(2) . .
C93 C92 C110 O20A 172(2) . .
C91 C92 C110 O19A 148.7(14) . .
C93 C92 C110 O19A -27.2(19) . .
O19A C110 O20A Zn8 32(4) . .
C92 C110 O20A Zn8 -169.1(15) . .
C116 C111 C112 C113 0.1(18) . .
C131 C111 C112 C113 179.2(11) . .
C111 C112 C113 C114 3(2) . .
C112 C113 C114 C115 -2.7(19) . .
C112 C113 C114 C132 171.4(12) . .
C113 C114 C115 C116 -0.8(17) . .
C132 C114 C115 C116 -174.6(11) . .
C113 C114 C115 C118 -179.8(11) . .
C132 C114 C115 C118 6.4(18) . .
C112 C111 C116 C115 -3.6(16) . .
C131 C111 C116 C115 177.4(10) . .
C112 C111 C116 C117 179.7(11) . .
C131 C111 C116 C117 0.6(17) . .
C114 C115 C116 C111 3.9(16) . .
C118 C115 C116 C111 -177.0(10) . .
C114 C115 C116 C117 -178.9(9) . .
C118 C115 C116 C117 0.2(13) . .
C111 C116 C117 C125 122.9(11) . .
C115 C116 C117 C125 -54.1(11) . .
C111 C116 C117 C119 -127.2(11) . .
C115 C116 C117 C119 55.8(11) . .
C114 C115 C118 C120 122.3(11) . .
C116 C115 C118 C120 -56.8(11) . .
C114 C115 C118 C126 -125.8(11) . .
C116 C115 C118 C126 55.2(11) . .
C125 C117 C119 C120 57.1(10) . .
C116 C117 C119 C120 -55.1(11) . .
C125 C117 C119 C124 -124.6(11) . .
C116 C117 C119 C124 123.1(11) . .
C124 C119 C120 C121 1.1(16) . .
C117 C119 C120 C121 179.4(10) . .
C124 C119 C120 C118 179.3(10) . .
C117 C119 C120 C118 -2.4(13) . .
C126 C118 C120 C119 -54.4(11) . .
C115 C118 C120 C119 58.0(11) . .
C126 C118 C120 C121 123.6(12) . .
C115 C118 C120 C121 -124.0(12) . .
C119 C120 C121 C122 -0.3(18) . .
C118 C120 C121 C122 -178.2(12) . .
C120 C121 C122 C123 -1(2) . .
C121 C122 C123 C124 2(2) . .
C122 C123 C124 C119 -2(2) . .
C120 C119 C124 C123 -0.2(17) . .
C117 C119 C124 C123 -178.3(11) . .
C119 C117 C125 C130 123.1(11) . .
C116 C117 C125 C130 -126.1(11) . .
C119 C117 C125 C126 -57.1(11) . .
C116 C117 C125 C126 53.7(11) . .
C130 C125 C126 C127 -0.8(16) . .
C117 C125 C126 C127 179.4(10) . .
C130 C125 C126 C118 -178.5(10) . .
C117 C125 C126 C118 1.7(13) . .
C120 C118 C126 C127 -123.2(12) . .
C115 C118 C126 C127 126.6(11) . .
C120 C118 C126 C125 54.4(11) . .
C115 C118 C126 C125 -55.8(11) . .
C125 C126 C127 C128 -2.0(17) . .
C118 C126 C127 C128 175.3(11) . .
C126 C127 C128 C129 3.1(18) . .
C127 C128 C129 C130 -1.5(18) . .
C126 C125 C130 C129 2.4(17) . .
C117 C125 C130 C129 -177.8(10) . .
C128 C129 C130 C125 -1.3(18) . .
Zn4 O22 C131 O21 -4.1(18) . .
Zn4 O22 C131 C111 175.2(7) . .
Zn2 O21 C131 O22 13.6(17) . .
Zn2 O21 C131 C111 -165.7(7) . .
C116 C111 C131 O22 28.7(16) . .
C112 C111 C131 O22 -150.4(11) . .
C116 C111 C131 O21 -151.9(11) . .
C112 C111 C131 O21 29.0(15) . .
Zn5 O23 C132 O24 2.3(18) 2_657 .
Zn5 O23 C132 C114 176.8(9) 2_657 .
C113 C114 C132 O24 -155.9(14) . .
C115 C114 C132 O24 18(2) . .
C113 C114 C132 O23 29.4(18) . .
C115 C114 C132 O23 -156.7(12) . .
O23 C132 O24 Zn3 -67.6(18) . .
C114 C132 O24 Zn3 118.1(11) . .
C50 C45 C46 C47 5(3) . .
C65 C45 C46 C47 -171.9(15) . .
C45 C46 C47 C48 -2(3) . .
C46 C47 C48 C49 -3(3) . .
C46 C47 C48 C66A 169.9(18) . .
C47 C48 C49 C50 4(3) . .
C66A C48 C49 C50 -168.0(18) . .
C47 C48 C49 C52 -175.5(17) . .
C66A C48 C49 C52 12(3) . .
C46 C45 C50 C49 -3(2) . .
C65 C45 C50 C49 173.1(14) . .
C46 C45 C50 C51 179.9(15) . .
C65 C45 C50 C51 -4(3) . .
C48 C49 C50 C45 -1(3) . .
C52 C49 C50 C45 178.6(15) . .
C48 C49 C50 C51 176.2(15) . .
C52 C49 C50 C51 -4.1(19) . .
C45 C50 C51 C53 122.0(17) . .
C49 C50 C51 C53 -55.0(16) . .
C45 C50 C51 C59 -124.3(17) . .
C49 C50 C51 C59 58.8(16) . .
C48 C49 C52 C60 126.1(18) . .
C50 C49 C52 C60 -53.5(18) . .
C48 C49 C52 C54 -119.2(18) . .
C50 C49 C52 C54 61.2(18) . .
C59 C51 C53 C58 130.4(15) . .
C50 C51 C53 C58 -117.7(15) . .
C59 C51 C53 C54 -54.6(16) . .
C50 C51 C53 C54 57.3(15) . .
C58 C53 C54 C55 -3(2) . .
C51 C53 C54 C55 -178.2(14) . .
C58 C53 C54 C52 176.6(14) . .
C51 C53 C54 C52 1.2(18) . .
C60 C52 C54 C53 54.5(16) . .
C49 C52 C54 C53 -59.6(16) . .
C60 C52 C54 C55 -126.1(17) . .
C49 C52 C54 C55 119.8(17) . .
C53 C54 C55 C56 1(2) . .
C52 C54 C55 C56 -178.0(17) . .
C54 C55 C56 C57 0(3) . .
C55 C56 C57 C58 0(3) . .
C56 C57 C58 C53 -1(3) . .
C54 C53 C58 C57 3(2) . .
C51 C53 C58 C57 177.5(15) . .
C53 C51 C59 C64 -124.9(15) . .
C50 C51 C59 C64 123.0(15) . .
C53 C51 C59 C60 53.8(15) . .
C50 C51 C59 C60 -58.3(15) . .
C64 C59 C60 C61 0(2) . .
C51 C59 C60 C61 -178.3(15) . .
C64 C59 C60 C52 179.9(14) . .
C51 C59 C60 C52 1.1(17) . .
C54 C52 C60 C61 123.9(19) . .
C49 C52 C60 C61 -125.6(19) . .
C54 C52 C60 C59 -55.4(16) . .
C49 C52 C60 C59 55.1(16) . .
C59 C60 C61 C62 0(3) . .
C52 C60 C61 C62 -179.8(19) . .
C60 C61 C62 C63 1(4) . .
C61 C62 C63 C64 -2(4) . .
C60 C59 C64 C63 -1(2) . .
C51 C59 C64 C63 177.2(15) . .
C62 C63 C64 C59 2(3) . .
Zn4 O9 C65 O10 -19(2) . .
Zn4 O9 C65 C45 165.2(10) . .
Zn6 O10 C65 O9 -19.5(19) . .
Zn6 O10 C65 C45 156.7(9) . .
C50 C45 C65 O9 -4(2) . .
C46 C45 C65 O9 172.4(14) . .
C50 C45 C65 O10 179.5(14) . .
C46 C45 C65 O10 -4.0(19) . .
Zn5 O11A C66A O12A 2(5) . .
Zn5 O11A C66A C48 -169(2) . .
C49 C48 C66A O11A 9(4) . .
C47 C48 C66A O11A -163(3) . .
C49 C48 C66A O12A -161(2) . .
C47 C48 C66A O12A 26(3) . .
O11A C66A O12A Zn8 58(4) . .
C48 C66A O12A Zn8 -132.2(19) . .
C28 C23 C24 C25 0(3) . .
C43 C23 C24 C25 -177.4(18) 2_556 .
C23 C24 C25 C26 -1(3) . .
C24 C25 C26 C27 2(3) . .
C24 C25 C26 C44 -172.3(18) . .
C25 C26 C27 C28 -2(3) . .
C44 C26 C27 C28 171.9(18) . .
C25 C26 C27 C30 178.6(19) . .
C44 C26 C27 C30 -8(3) . .
C24 C23 C28 C27 0(3) . .
C43 C23 C28 C27 177.2(18) 2_556 .
C24 C23 C28 C29 -173.6(19) . .
C43 C23 C28 C29 4(3) 2_556 .
C26 C27 C28 C23 1(3) . .
C30 C27 C28 C23 -179.3(19) . .
C26 C27 C28 C29 175.2(18) . .
C30 C27 C28 C29 -5(3) . .
C23 C28 C29 C37 121(2) . .
C27 C28 C29 C37 -52(2) . .
C23 C28 C29 C31 -127(2) . .
C27 C28 C29 C31 60(2) . .
C28 C27 C30 C38 58(2) . .
C26 C27 C30 C38 -122(2) . .
C28 C27 C30 C32 -51(2) . .
C26 C27 C30 C32 129(2) . .
C37 C29 C31 C32 56.5(14) . .
C28 C29 C31 C32 -55.6(16) . .
C37 C29 C31 C36 -122.2(14) . .
C28 C29 C31 C36 125.8(15) . .
C36 C31 C32 C33 1(2) . .
C29 C31 C32 C33 -178.0(14) . .
C36 C31 C32 C30 178.3(15) . .
C29 C31 C32 C30 -0.4(19) . .
C38 C30 C32 C33 123.3(16) . .
C27 C30 C32 C33 -127.7(15) . .
C38 C30 C32 C31 -54.2(17) . .
C27 C30 C32 C31 54.8(18) . .
C31 C32 C33 C34 0(2) . .
C30 C32 C33 C34 -177.8(16) . .
C32 C33 C34 C35 0(3) . .
C33 C34 C35 C36 0(3) . .
C34 C35 C36 C31 0(2) . .
C32 C31 C36 C35 0(2) . .
C29 C31 C36 C35 178.1(13) . .
C31 C29 C37 C42 122.6(16) . .
C28 C29 C37 C42 -126.1(15) . .
C31 C29 C37 C38 -56.1(14) . .
C28 C29 C37 C38 55.2(15) . .
C42 C37 C38 C39 0(2) . .
C29 C37 C38 C39 178.7(13) . .
C42 C37 C38 C30 -179.6(15) . .
C29 C37 C38 C30 -0.8(19) . .
C32 C30 C38 C37 54.9(17) . .
C27 C30 C38 C37 -55.7(19) . .
C32 C30 C38 C39 -124.5(18) . .
C27 C30 C38 C39 124.8(17) . .
C37 C38 C39 C40 -2(3) . .
C30 C38 C39 C40 177(2) . .
C38 C39 C40 C41 3(3) . .
C39 C40 C41 C42 -3(3) . .
C40 C41 C42 C37 0(3) . .
C38 C37 C42 C41 1(3) . .
C29 C37 C42 C41 -177.7(16) . .
Zn8 O5 C43 O6 6(2) . .
Zn8 O5 C43 C23 -173.2(11) . 2_546
Zn7 O6 C43 O5 3(2) . .
Zn7 O6 C43 C23 -178.3(10) . 2_546
Zn1 O8 C44 O7 6(3) . .
Zn1 O8 C44 C26 -167.6(10) . .
Zn6 O7 C44 O8 -2(3) . .
Zn6 O7 C44 C26 171.6(11) . .
C25 C26 C44 O8 146.4(16) . .
C27 C26 C44 O8 -27(3) . .
C25 C26 C44 O7 -28(2) . .
C27 C26 C44 O7 158.2(18) . .
C6A C1A C2A C3A -19(3) . .
C21A C1A C2A C3A 171.3(19) . .
C1A C2A C3A C4A -2(4) . .
C2A C3A C4A C5A 17(3) . .
C3A C4A C5A C6A -12(4) . .
C3A C4A C5A C8A 136(2) . .
C4A C5A C6A C1A -9(4) . .
C8A C5A C6A C1A -162(2) . .
C4A C5A C6A C7A 155(2) . .
C8A C5A C6A C7A 2(3) . .
C2A C1A C6A C5A 25(4) . .
C21A C1A C6A C5A -166(2) . .
C2A C1A C6A C7A -138(2) . .
C21A C1A C6A C7A 32(3) . .
C5A C6A C7A C15A -53(3) . .
C1A C6A C7A C15A 110(2) . .
C5A C6A C7A C9A 59(3) . .
C1A C6A C7A C9A -137(2) . .
C6A C5A C8A C16A 50(3) . .
C4A C5A C8A C16A -101(3) . .
C6A C5A C8A C10A -63(2) . .
C4A C5A C8A C10A 146(2) . .
C15A C7A C9A C14A -122(3) . .
C6A C7A C9A C14A 119(3) . .
C15A C7A C9A C10A 58(2) . .
C6A C7A C9A C10A -60(2) . .
C14A C9A C10A C11A 14(4) . .
C7A C9A C10A C11A -166(2) . .
C14A C9A C10A C8A -180(2) . .
C7A C9A C10A C8A -1(3) . .
C16A C8A C10A C9A -58(2) . .
C5A C8A C10A C9A 63(2) . .
C16A C8A C10A C11A 106(3) . .
C5A C8A C10A C11A -133(3) . .
C9A C10A C11A C12A -23(4) . .
C8A C10A C11A C12A 174(3) . .
C10A C11A C12A C13A 22(5) . .
C11A C12A C13A C14A -10(6) . .
C12A C13A C14A C9A -2(5) . .
C10A C9A C14A C13A -1(4) . .
C7A C9A C14A C13A 180(2) . .
C9A C7A C15A C20A 125(3) . .
C6A C7A C15A C20A -125(3) . .
C9A C7A C15A C16A -57(3) . .
C6A C7A C15A C16A 53(3) . .
C20A C15A C16A C17A -9(5) . .
C7A C15A C16A C17A 173(2) . .
C20A C15A C16A C8A 177(3) . .
C7A C15A C16A C8A -1(3) . .
C10A C8A C16A C17A -115(3) . .
C5A C8A C16A C17A 135(3) . .
C10A C8A C16A C15A 59(3) . .
C5A C8A C16A C15A -51(3) . .
C15A C16A C17A C18A 4(4) . .
C8A C16A C17A C18A 178(3) . .
C16A C17A C18A C19A -5(5) . .
C17A C18A C19A C20A 10(7) . .
C16A C15A C20A C19A 13(6) . .
C7A C15A C20A C19A -169(3) . .
C18A C19A C20A C15A -14(7) . .
Zn5 O2 C21A O1 -26(2) 1_565 .
Zn5 O2 C21A C1A 146.7(11) 1_565 .
Zn7 O1 C21A O2 7.0(19) 1_565 .
Zn7 O1 C21A C1A -165.8(10) 1_565 .
C2A C1A C21A O2 -171.5(17) . .
C6A C1A C21A O2 19(2) . .
C2A C1A C21A O1 2(2) . .
C6A C1A C21A O1 -166.9(18) . .
Zn2 O4 C22A O3 -9(2) . .
Zn6 O3 C22A O4 12(3) . .
Zn6 O3 C22A Zn2 7.0(15) . .
C15B C7B C9B C10B -61(3) . .
C15B C7B C9B C14B 135(4) . .
C14B C9B C10B C11B -9(6) . .
C7B C9B C10B C11B -174(4) . .
C14B C9B C10B C8B 167(4) . .
C7B C9B C10B C8B 3(4) . .
C16B C8B C10B C9B 57(3) . .
C16B C8B C10B C11B -127(4) . .
C9B C10B C11B C12B 16(7) . .
C8B C10B C11B C12B -160(5) . .
C10B C11B C12B C13B -16(10) . .
C11B C12B C13B C14B 8(11) . .
C12B C13B C14B C9B 1(9) . .
C10B C9B C14B C13B 1(7) . .
C7B C9B C14B C13B 163(4) . .
C9B C7B C15B C20B -121(4) . .
C9B C7B C15B C16B 60(3) . .
C20B C15B C16B C17B 6(5) . .
C7B C15B C16B C17B -175(3) . .
C20B C15B C16B C8B 180(3) . .
C7B C15B C16B C8B -1(4) . .
C10B C8B C16B C17B 115(4) . .
C10B C8B C16B C15B -57(3) . .
C15B C16B C17B C18B -5(6) . .
C8B C16B C17B C18B -178(3) . .
C16B C17B C18B C19B 5(7) . .
C17B C18B C19B C20B -5(7) . .
C16B C15B C20B C19B -7(6) . .
C7B C15B C20B C19B 175(3) . .
C18B C19B C20B C15B 6(7) . .
O31 C148 N5 C150 -179(3) . .
O31 C148 N5 C149 4(4) . .
